data_4350067
loop_
_publ_author_name
'Yang, Liguo'
'Wang, Xin'
'Zhu, Mengliang'
'Xiao, Tongtong'
'Ouyang, Zhongwen'
'Bian, Yongzhong'
'Wang, Zhenxing'
'Jiang, Jianzhuang'

_publ_section_title
;
 Ferromagnetic coupling between 4f- and delocalized \p-radical spins in
 mixed (phthalocyaninato)(porphyrinato) rare earth double-decker SMMs
;
_journal_issue 8
_journal_name_full 'Inorganic Chemistry Frontiers'
_journal_page_first 2142
_journal_paper_doi 10.1039/C9QI00595A
_journal_volume 6
_journal_year 2019
_chemical_formula_sum 'C152 H52 Cl0 N12 O0 Tb'
_chemical_formula_weight 2204.97
_space_group_crystal_system trigonal
_space_group_IT_number 148
_space_group_name_Hall '-R 3'
_space_group_name_H-M_alt 'R -3 :H'
_atom_sites_solution_hydrogens geom
_audit_block_doi 10.5517/ccdc.csd.cc22c2sb
_audit_creation_method SHELXL-2014/7
_audit_update_record
;
2019-05-20 deposited with the CCDC.	2019-07-05 downloaded from the CCDC.
;
_cell_angle_alpha 90
_cell_angle_beta 90
_cell_angle_gamma 120
_cell_formula_units_Z 18
_cell_length_a 37.4445(4)
_cell_length_b 37.4445(4)
_cell_length_c 42.9264(5)
_cell_measurement_reflns_used 22720
_cell_measurement_temperature 293(2)
_cell_measurement_theta_max 28.50
_cell_measurement_theta_min 2.96
_cell_volume 52123.2(10)
_computing_structure_refinement 'SHELXL-2014/7 (Sheldrick, 2014)'
_diffrn_ambient_temperature 293(2)
_diffrn_measured_fraction_theta_full 0.998
_diffrn_measured_fraction_theta_max 0.998
_diffrn_measurement_device_type 'CCD area detector'
_diffrn_measurement_method 'phi and omega scans'
_diffrn_radiation_type MoK\a
_diffrn_radiation_wavelength 0.71073
_diffrn_reflns_av_R_equivalents 0.0810
_diffrn_reflns_av_unetI/netI 0.0667
_diffrn_reflns_Laue_measured_fraction_full 0.998
_diffrn_reflns_Laue_measured_fraction_max 0.998
_diffrn_reflns_limit_h_max 46
_diffrn_reflns_limit_h_min -45
_diffrn_reflns_limit_k_max 40
_diffrn_reflns_limit_k_min -45
_diffrn_reflns_limit_l_max 52
_diffrn_reflns_limit_l_min -51
_diffrn_reflns_number 132254
_diffrn_reflns_point_group_measured_fraction_full 0.998
_diffrn_reflns_point_group_measured_fraction_max 0.998
_diffrn_reflns_theta_full 25.242
_diffrn_reflns_theta_max 25.999
_diffrn_reflns_theta_min 2.847
_exptl_absorpt_coefficient_mu 0.670
_exptl_crystal_colour black
_exptl_crystal_density_diffrn 1.264
_exptl_crystal_density_method 'not measured'
_exptl_crystal_description block
_exptl_crystal_F_000 20034
_exptl_crystal_size_max 0.120
_exptl_crystal_size_mid 0.080
_exptl_crystal_size_min 0.060
_exptl_transmission_factor_max 1.0000
_exptl_transmission_factor_min 0.9672
_refine_diff_density_max 1.801
_refine_diff_density_min -0.668
_refine_diff_density_rms 0.117
_refine_ls_extinction_method none
_refine_ls_goodness_of_fit_ref 0.815
_refine_ls_hydrogen_treatment constr
_refine_ls_matrix_type full
_refine_ls_number_parameters 1488
_refine_ls_number_reflns 22720
_refine_ls_number_restraints 1108
_refine_ls_restrained_S_all 0.905
_refine_ls_R_factor_all 0.0882
_refine_ls_R_factor_gt 0.0603
_refine_ls_shift/su_max 0.001
_refine_ls_shift/su_mean 0.000
_refine_ls_structure_factor_coef Fsqd
_refine_ls_weighting_details 'w=1/[\s^2^(Fo^2^)+(0.2000P)^2^] where P=(Fo^2^+2Fc^2^)/3'
_refine_ls_weighting_scheme calc
_refine_ls_wR_factor_gt 0.1909
_refine_ls_wR_factor_ref 0.2129
_reflns_Friedel_coverage 0.000
_reflns_number_gt 16385
_reflns_number_total 22720
_reflns_threshold_expression 'I > 2\s(I)'
_cod_data_source_file c9qi00595a2.cif
_cod_data_source_block 130608b_sq
_cod_original_cell_volume 52123.2(13)
_cod_database_code 4350067
_shelx_shelxl_version_number 2014/7
_shelx_space_group_comment
;
The symmetry employed for this shelxl refinement is uniquely defined
by the following loop, which should always be used as a source of
symmetry information in preference to the above space-group names.
They are only intended as comments.
;
_shelx_estimated_absorpt_t_min 0.924
_shelx_estimated_absorpt_t_max 0.961

loop_
_space_group_symop_operation_xyz
'x, y, z'
'-y, x-y, z'
'-x+y, -x, z'
'x+2/3, y+1/3, z+1/3'
'-y+2/3, x-y+1/3, z+1/3'
'-x+y+2/3, -x+1/3, z+1/3'
'x+1/3, y+2/3, z+2/3'
'-y+1/3, x-y+2/3, z+2/3'
'-x+y+1/3, -x+2/3, z+2/3'
'-x, -y, -z'
'y, -x+y, -z'
'x-y, x, -z'
'-x+2/3, -y+1/3, -z+1/3'
'y+2/3, -x+y+1/3, -z+1/3'
'x-y+2/3, x+1/3, -z+1/3'
'-x+1/3, -y+2/3, -z+2/3'
'y+1/3, -x+y+2/3, -z+2/3'
'x-y+1/3, x+2/3, -z+2/3'

loop_
_atom_site_label
_atom_site_type_symbol
_atom_site_fract_x
_atom_site_fract_y
_atom_site_fract_z
_atom_site_U_iso_or_equiv
_atom_site_adp_type
_atom_site_occupancy
_atom_site_site_symmetry_order
_atom_site_calc_flag
_atom_site_refinement_flags_posn
_atom_site_refinement_flags_adp
C1 C 0.08729(14) 0.69160(15) 0.08975(11) 0.0168(10) Uani 1 1 d . U
C1A C 0.2294(3) 0.7661(3) 0.13367(17) 0.106(4) Uani 1 1 d D U
C2 C 0.08020(15) 0.64929(15) 0.09477(11) 0.0207(10) Uani 1 1 d . U
C2A C 0.2172(3) 0.7273(3) 0.11759(17) 0.085(3) Uani 1 1 d D U
C3 C 0.07202(17) 0.62588(16) 0.12105(12) 0.0257(11) Uani 1 1 d . U
H3 H 0.0703 0.6360 0.1404 0.031 Uiso 1 1 calc R U
C3A C 0.1963(2) 0.7267(2) 0.08928(16) 0.073(3) Uani 1 1 d D U
C4 C 0.06631(17) 0.58597(17) 0.11774(13) 0.0292(12) Uani 1 1 d . U
H4 H 0.0595 0.5687 0.1350 0.035 Uiso 1 1 calc R U
C4A C 0.1946(2) 0.7638(3) 0.08791(18) 0.084(3) Uani 1 1 d D U
C5 C 0.07086(17) 0.57227(17) 0.08848(13) 0.0293(12) Uani 1 1 d . U
H5 H 0.0671 0.5459 0.0866 0.035 Uiso 1 1 calc R U
C5A C 0.2147(3) 0.7881(3) 0.1149(2) 0.112(4) Uani 1 1 d D U
C6 C 0.08086(16) 0.59707(16) 0.06232(13) 0.0262(11) Uani 1 1 d . U
H6 H 0.0849 0.5881 0.0431 0.031 Uiso 1 1 calc R U
C6A C 0.2435(3) 0.7117(3) 0.1178(2) 0.118(4) Uani 1 1 d D U
C7 C 0.08471(15) 0.63585(15) 0.06558(12) 0.0219(11) Uani 1 1 d . U
C7A C 0.2501(3) 0.6955(3) 0.0908(3) 0.123(4) Uani 1 1 d D U
C8 C 0.09416(14) 0.66911(14) 0.04353(10) 0.0157(9) Uani 1 1 d . U
C8A C 0.2307(3) 0.6939(3) 0.0638(2) 0.104(4) Uani 1 1 d D U
C9 C 0.11936(14) 0.70021(14) -0.00483(10) 0.0171(10) Uani 1 1 d . U
C9A C 0.2032(3) 0.7099(3) 0.06262(18) 0.101(3) Uani 1 1 d D U
C10 C 0.14044(15) 0.70124(15) -0.03388(11) 0.0216(11) Uani 1 1 d . U
C10A C 0.2080(2) 0.7291(3) 0.03319(18) 0.100(4) Uani 1 1 d D U
C11 C 0.14918(16) 0.67344(17) -0.04814(12) 0.0285(12) Uani 1 1 d . U
H11 H 0.1418 0.6482 -0.0389 0.034 Uiso 1 1 calc R U
C11A C 0.2057(2) 0.7648(2) 0.03180(19) 0.088(3) Uani 1 1 d D U
C12 C 0.1694(2) 0.6845(2) -0.07687(14) 0.0428(16) Uani 1 1 d . U
H12 H 0.1756 0.6664 -0.0871 0.051 Uiso 1 1 calc R U
C12A C 0.1991(3) 0.7829(3) 0.0585(2) 0.108(4) Uani 1 1 d D U
C13 C 0.1805(2) 0.7226(2) -0.09024(16) 0.0516(19) Uani 1 1 d . U
H13 H 0.1936 0.7291 -0.1095 0.062 Uiso 1 1 calc R U
C13A C 0.2234(3) 0.8264(3) 0.0570(2) 0.115(4) Uani 1 1 d D U
C14 C 0.17253(18) 0.75100(18) -0.07595(13) 0.0335(13) Uani 1 1 d . U
H14 H 0.1803 0.7765 -0.0849 0.040 Uiso 1 1 calc R U
C14A C 0.2429(3) 0.8508(3) 0.0841(2) 0.125(5) Uani 1 1 d D U
C15 C 0.15219(15) 0.73943(15) -0.04731(11) 0.0226(11) Uani 1 1 d . U
C15A C 0.2386(3) 0.8311(3) 0.1128(3) 0.200(8) Uani 1 1 d D U
C16 C 0.14151(14) 0.76194(15) -0.02504(10) 0.0182(10) Uani 1 1 d . U
C16A C 0.2450(3) 0.8373(3) 0.0276(2) 0.108(4) Uani 1 1 d D U
C17 C 0.15502(14) 0.82554(15) -0.00527(11) 0.0178(10) Uani 1 1 d . U
C17A C 0.2341(4) 0.7988(3) 0.0118(2) 0.155(6) Uani 1 1 d D U
C18 C 0.17965(15) 0.87106(15) -0.00676(11) 0.0203(10) Uani 1 1 d . U
C18A C 0.2392(3) 0.7259(3) 0.01567(19) 0.105(4) Uani 1 1 d D U
C19 C 0.20368(15) 0.89771(16) -0.03029(12) 0.0231(11) Uani 1 1 d . U
H19 H 0.2055 0.8878 -0.0498 0.028 Uiso 1 1 calc R U
C19A C 0.2652(3) 0.7588(3) -0.0037(2) 0.108(4) Uani 1 1 d D U
C20 C 0.22496(17) 0.93988(16) -0.02369(13) 0.0296(12) Uani 1 1 d . U
H20 H 0.2399 0.9587 -0.0393 0.035 Uiso 1 1 calc R U
C20A C 0.2646(3) 0.7961(3) -0.0042(2) 0.153(6) Uani 1 1 d D U
C21 C 0.22383(16) 0.95392(16) 0.00639(13) 0.0276(12) Uani 1 1 d . U
H21 H 0.2396 0.9819 0.0108 0.033 Uiso 1 1 calc R U
C21A C 0.2852(3) 0.8857(3) 0.0815(3) 0.116(4) Uani 1 1 d D U
C22 C 0.19993(15) 0.92718(15) 0.02968(12) 0.0239(11) Uani 1 1 d . U
H22 H 0.1986 0.9368 0.0494 0.029 Uiso 1 1 calc R U
C22A C 0.3049(3) 0.8855(3) 0.1105(3) 0.140(5) Uani 1 1 d D U
C23 C 0.17801(14) 0.88540(15) 0.02269(11) 0.0190(10) Uani 1 1 d . U
C23A C 0.2767(3) 0.8516(3) 0.1296(2) 0.115(4) Uani 1 1 d D U
C24 C 0.15164(14) 0.84835(14) 0.04133(11) 0.0169(10) Uani 1 1 d . U
C24A C 0.2903(3) 0.8289(3) 0.1478(2) 0.130(5) Uani 1 1 d D U
C25 C 0.13034(14) 0.81873(15) 0.09081(10) 0.0174(10) Uani 1 1 d . U
C25A C 0.2671(3) 0.7862(4) 0.1499(2) 0.137(5) Uani 1 1 d D U
C26 C 0.13554(15) 0.82342(16) 0.12463(11) 0.0208(10) Uani 1 1 d . U
C26A C 0.2526(3) 0.7038(3) 0.0342(3) 0.165(6) Uani 1 1 d D U
C27 C 0.15364(16) 0.85812(18) 0.14343(12) 0.0293(12) Uani 1 1 d . U
H27 H 0.1643 0.8846 0.1353 0.035 Uiso 1 1 calc R U
C27A C 0.3339(3) 0.8412(3) 0.14721(19) 0.093(3) Uani 1 1 d D U
C28 C 0.15495(19) 0.85108(19) 0.17545(13) 0.0398(15) Uani 1 1 d . U
H28 H 0.1665 0.8735 0.1889 0.048 Uiso 1 1 calc R U
C28A C 0.3591(3) 0.8740(3) 0.12805(17) 0.107(4) Uani 1 1 d D U
C29 C 0.13954(18) 0.81160(19) 0.18763(13) 0.0344(13) Uani 1 1 d . U
H29 H 0.1410 0.8082 0.2090 0.041 Uiso 1 1 calc R U
C29A C 0.3459(3) 0.8967(3) 0.1096(3) 0.158(6) Uani 1 1 d D U
C30 C 0.12192(16) 0.77716(17) 0.16823(12) 0.0258(11) Uani 1 1 d . U
H30 H 0.1122 0.7508 0.1762 0.031 Uiso 1 1 calc R U
C30A C 0.2936(3) 0.7153(3) 0.0330(3) 0.149(5) Uani 1 1 d D U
C31 C 0.11941(15) 0.78362(16) 0.13658(11) 0.0219(10) Uani 1 1 d . U
C31A C 0.3219(3) 0.7483(4) 0.0134(2) 0.130(5) Uani 1 1 d D U
C32 C 0.10482(14) 0.75597(15) 0.10988(11) 0.0181(10) Uani 1 1 d . U
C32A C 0.3093(3) 0.7726(3) -0.0045(2) 0.136(5) Uani 1 1 d D U
C33 C 0.06805(14) 0.83537(15) -0.00822(11) 0.0193(10) Uani 1 1 d . U
C33A C 0.3913(3) 0.8715(3) 0.11078(19) 0.107(4) Uani 1 1 d D U
C34 C 0.07481(16) 0.87454(16) -0.02388(11) 0.0221(11) Uani 1 1 d . U
C34A C 0.3954(2) 0.8905(3) 0.08122(17) 0.097(3) Uani 1 1 d D U
C35 C 0.11227(18) 0.91011(17) -0.02215(14) 0.0323(13) Uani 1 1 d . U
H35 H 0.1336 0.9099 -0.0111 0.039 Uiso 1 1 calc R U
C35A C 0.3685(3) 0.9073(3) 0.0805(2) 0.119(4) Uani 1 1 d D U
C36 C 0.1195(2) 0.9471(2) -0.03663(16) 0.0491(17) Uani 1 1 d . U
H36 H 0.1454 0.9706 -0.0358 0.059 Uiso 1 1 calc R U
C36A C 0.4028(2) 0.8749(3) 0.05421(17) 0.079(3) Uani 1 1 d D U
C37 C 0.0874(3) 0.9477(2) -0.05211(18) 0.061(2) Uani 1 1 d . U
H37 H 0.0919 0.9720 -0.0614 0.074 Uiso 1 1 calc R U
C37A C 0.3815(2) 0.8727(3) 0.02554(18) 0.092(3) Uani 1 1 d D U
C38 C 0.0476(2) 0.9118(2) -0.05409(16) 0.0477(17) Uani 1 1 d . U
C38A C 0.3561(3) 0.8894(3) 0.0260(2) 0.114(4) Uani 1 1 d D U
C39 C 0.0142(3) 0.9125(3) -0.0685(2) 0.070(2) Uani 1 1 d . U
H39 H 0.0181 0.9369 -0.0773 0.084 Uiso 1 1 calc R U
C39A C 0.3508(3) 0.9060(3) 0.0527(3) 0.111(4) Uani 1 1 d D U
C40 C -0.0241(3) 0.8778(3) -0.06992(19) 0.068(2) Uani 1 1 d . U
H40 H -0.0458 0.8788 -0.0796 0.081 Uiso 1 1 calc R U
C40A C 0.3054(4) 0.8346(3) -0.0056(2) 0.126(5) Uani 1 1 d D U
C41 C -0.0307(2) 0.8403(3) -0.05664(17) 0.0558(19) Uani 1 1 d . U
H41 H -0.0564 0.8164 -0.0581 0.067 Uiso 1 1 calc R U
C41A C 0.3309(4) 0.8165(4) -0.0065(3) 0.159(6) Uani 1 1 d D U
C42 C 0.00163(18) 0.8400(2) -0.04154(14) 0.0386(14) Uani 1 1 d . U
H42 H -0.0030 0.8156 -0.0323 0.046 Uiso 1 1 calc R U
C42A C 0.4045(3) 0.8379(3) 0.0565(2) 0.098(3) Uani 1 1 d D U
C43 C 0.04135(18) 0.87482(19) -0.03951(13) 0.0331(13) Uani 1 1 d . U
C43A C 0.3988(3) 0.8172(3) 0.0855(2) 0.104(4) Uani 1 1 d D U
C44 C 0.06663(14) 0.80438(14) -0.02750(11) 0.0167(10) Uani 1 1 d . U
C44A C 0.3927(3) 0.8353(3) 0.1122(2) 0.100(4) Uani 1 1 d D U
C45 C 0.07080(15) 0.80760(15) -0.06100(11) 0.0233(11) Uani 1 1 d . U
H45 H 0.0773 0.8308 -0.0729 0.028 Uiso 1 1 calc R U
C45A C 0.2930(3) 0.7060(3) 0.0903(3) 0.140(5) Uani 1 1 d D U
C46 C 0.06350(16) 0.77065(16) -0.07190(11) 0.0234(11) Uani 1 1 d . U
H46 H 0.0644 0.7638 -0.0926 0.028 Uiso 1 1 calc R U
C46A C 0.3133(3) 0.7156(3) 0.0619(3) 0.124(4) Uani 1 1 d D U
C47 C 0.05395(15) 0.74396(15) -0.04519(11) 0.0199(10) Uani 1 1 d . U
C47A C 0.3605(4) 0.7687(4) 0.0303(3) 0.186(7) Uani 1 1 d D U
C48 C 0.03872(14) 0.70136(14) -0.04716(10) 0.0159(9) Uani 1 1 d . U
C48A C 0.3551(3) 0.7492(4) 0.0594(3) 0.145(5) Uani 1 1 d D U
C49 C 0.03373(15) 0.68296(15) -0.07929(11) 0.0202(10) Uani 1 1 d . U
C49A C 0.3755(3) 0.7752(4) 0.0858(3) 0.116(4) Uani 1 1 d D U
C50 C 0.05896(17) 0.66934(17) -0.08931(12) 0.0277(12) Uani 1 1 d . U
H50 H 0.0798 0.6716 -0.0763 0.033 Uiso 1 1 calc R U
C50A C 0.3541(3) 0.7642(3) 0.1148(3) 0.110(4) Uani 1 1 d D U
C51 C 0.05437(19) 0.65152(17) -0.11948(12) 0.0322(13) Uani 1 1 d . U
H51 H 0.0719 0.6420 -0.1257 0.039 Uiso 1 1 calc R U
C51A C 0.3151(4) 0.7291(4) 0.1160(3) 0.155(6) Uani 1 1 d D U
C52 C 0.02485(18) 0.64852(16) -0.13893(12) 0.0314(13) Uani 1 1 d . U
H52 H 0.0223 0.6370 -0.1586 0.038 Uiso 1 1 calc R U
C52A C 0.3633(4) 0.8009(4) 0.1318(2) 0.141(5) Uani 1 1 d D U
C53 C -0.00205(17) 0.66243(15) -0.13007(11) 0.0249(11) Uani 1 1 d . U
C53A C 0.3330(4) 0.8035(3) 0.1483(3) 0.159(6) Uani 1 1 d D U
C54 C -0.03274(19) 0.66136(18) -0.15056(13) 0.0359(14) Uani 1 1 d . U
H54 H -0.0349 0.6512 -0.1707 0.043 Uiso 1 1 calc R U
C54A C 0.2915(3) 0.7673(3) 0.1488(2) 0.120(4) Uani 1 1 d D U
C55 C -0.0587(2) 0.6747(2) -0.14154(14) 0.0420(15) Uani 1 1 d . U
H55 H -0.0783 0.6737 -0.1553 0.050 Uiso 1 1 calc R U
C55A C 0.2838(4) 0.7315(3) 0.1320(3) 0.131(5) Uani 1 1 d D U
C56 C -0.05574(18) 0.69036(19) -0.11075(13) 0.0359(14) Uani 1 1 d . U
H56 H -0.0737 0.6993 -0.1042 0.043 Uiso 1 1 calc R U
C56A C 0.3849(3) 0.8127(3) 0.0296(2) 0.120(4) Uani 1 1 d D U
C57 C -0.02658(16) 0.69210(16) -0.09111(12) 0.0274(12) Uani 1 1 d . U
H57 H -0.0254 0.7019 -0.0710 0.033 Uiso 1 1 calc R U
C57A C 0.3694(3) 0.8335(3) 0.00950(19) 0.114(4) Uani 1 1 d D U
C58 C 0.00161(16) 0.68003(15) -0.09936(11) 0.0227(11) Uani 1 1 d . U
C58A C 0.3156(3) 0.8704(4) 0.0114(3) 0.132(5) Uani 1 1 d D U
C59 C 0.02320(14) 0.67325(14) -0.02197(10) 0.0159(9) Uani 1 1 d . U
C59A C 0.3082(4) 0.8966(4) 0.0541(3) 0.149(6) Uani 1 1 d D U
C60 C 0.00125(15) 0.62931(15) -0.02570(12) 0.0222(11) Uani 1 1 d . U
H60 H -0.0025 0.6150 -0.0443 0.027 Uiso 1 1 calc R U
C60A C 0.2847(4) 0.8725(3) 0.0294(3) 0.154(6) Uani 1 1 d D U
C61 C -0.01314(15) 0.61229(15) 0.00271(11) 0.0219(11) Uani 1 1 d . U
H61 H -0.0283 0.5843 0.0074 0.026 Uiso 1 1 calc R U
C62 C -0.00007(14) 0.64645(14) 0.02443(10) 0.0167(10) Uani 1 1 d . U
C63 C -0.01271(14) 0.64185(15) 0.05577(11) 0.0190(10) Uani 1 1 d . U
C64 C -0.04067(15) 0.59832(14) 0.06662(11) 0.0198(10) Uani 1 1 d . U
C65 C -0.02427(17) 0.57322(17) 0.07339(13) 0.0292(12) Uani 1 1 d . U
H65 H 0.0040 0.5837 0.0713 0.035 Uiso 1 1 calc R U
C66 C -0.04952(18) 0.53218(17) 0.08339(13) 0.0320(13) Uani 1 1 d . U
H66 H -0.0380 0.5156 0.0871 0.038 Uiso 1 1 calc R U
C67 C -0.09085(18) 0.51661(16) 0.08766(13) 0.0325(13) Uani 1 1 d . U
H67 H -0.1072 0.4896 0.0946 0.039 Uiso 1 1 calc R U
C68 C -0.10891(17) 0.54133(16) 0.08157(12) 0.0272(12) Uani 1 1 d . U
C69 C -0.15231(18) 0.52559(19) 0.08566(14) 0.0370(14) Uani 1 1 d . U
H69 H -0.1691 0.4987 0.0927 0.044 Uiso 1 1 calc R U
C70 C -0.16890(17) 0.54936(19) 0.07938(13) 0.0351(14) Uani 1 1 d . U
H70 H -0.1968 0.5391 0.0831 0.042 Uiso 1 1 calc R U
C71 C -0.14494(18) 0.58947(18) 0.06731(13) 0.0344(13) Uani 1 1 d . U
H71 H -0.1572 0.6049 0.0619 0.041 Uiso 1 1 calc R U
C72 C -0.10347(16) 0.60552(16) 0.06369(12) 0.0245(11) Uani 1 1 d . U
H72 H -0.0876 0.6324 0.0565 0.029 Uiso 1 1 calc R U
C73 C -0.08378(16) 0.58242(15) 0.07063(11) 0.0221(11) Uani 1 1 d . U
C74 C -0.00504(14) 0.67449(15) 0.07634(11) 0.0185(10) Uani 1 1 d . U
C75 C -0.02317(16) 0.66805(16) 0.10720(11) 0.0238(11) Uani 1 1 d . U
H75 H -0.0384 0.6429 0.1174 0.029 Uiso 1 1 calc R U
C76 C -0.01357(16) 0.70561(16) 0.11824(11) 0.0244(11) Uani 1 1 d . U
H76 H -0.0211 0.7113 0.1375 0.029 Uiso 1 1 calc R U
C77 C 0.01082(14) 0.73555(15) 0.09425(10) 0.0167(10) Uani 1 1 d . U
C78 C 0.02250(15) 0.77740(16) 0.09543(11) 0.0201(10) Uani 1 1 d . U
C79 C 0.01075(17) 0.79332(17) 0.12391(11) 0.0258(11) Uani 1 1 d . U
C80 C 0.03936(18) 0.81575(17) 0.14615(12) 0.0310(13) Uani 1 1 d . U
H80 H 0.0653 0.8183 0.1455 0.037 Uiso 1 1 calc R U
C81 C 0.0294(2) 0.83511(19) 0.17015(14) 0.0415(15) Uani 1 1 d . U
H81 H 0.0491 0.8508 0.1850 0.050 Uiso 1 1 calc R U
C82 C -0.0083(2) 0.8311(2) 0.17169(15) 0.0443(16) Uani 1 1 d . U
H82 H -0.0141 0.8444 0.1875 0.053 Uiso 1 1 calc R U
C83 C -0.0392(2) 0.8072(2) 0.14972(14) 0.0468(17) Uani 1 1 d . U
C84 C -0.0802(3) 0.8004(3) 0.1514(2) 0.080(3) Uani 1 1 d . U
H84 H -0.0872 0.8124 0.1676 0.096 Uiso 1 1 calc R U
C85 C -0.1094(3) 0.7769(4) 0.1300(2) 0.090(3) Uani 1 1 d . U
H85 H -0.1356 0.7740 0.1309 0.108 Uiso 1 1 calc R U
C86 C -0.0997(3) 0.7572(4) 0.1067(2) 0.086(3) Uani 1 1 d . U
H86 H -0.1202 0.7398 0.0929 0.104 Uiso 1 1 calc R U
C87 C -0.0610(2) 0.7627(3) 0.10378(16) 0.0560(19) Uani 1 1 d . U
H87 H -0.0552 0.7502 0.0874 0.067 Uiso 1 1 calc R U
C88 C -0.0297(2) 0.7872(2) 0.12546(13) 0.0379(14) Uani 1 1 d . U
C89 C 0.04015(14) 0.80578(15) 0.07118(11) 0.0186(10) Uani 1 1 d . U
C90 C 0.04480(15) 0.84651(16) 0.07139(12) 0.0228(11) Uani 1 1 d . U
H90 H 0.0406 0.8596 0.0882 0.027 Uiso 1 1 calc R U
C91 C 0.05654(15) 0.86196(16) 0.04228(12) 0.0230(11) Uani 1 1 d . U
H91 H 0.0613 0.8875 0.0354 0.028 Uiso 1 1 calc R U
C92 C 0.06031(14) 0.83219(14) 0.02396(11) 0.0180(10) Uani 1 1 d . U
N1 N 0.11069(12) 0.77764(12) 0.08255(9) 0.0166(8) Uani 1 1 d . .
N2 N 0.09352(11) 0.70112(12) 0.05842(9) 0.0167(8) Uani 1 1 d . .
N3 N 0.12022(12) 0.73667(12) -0.00032(9) 0.0176(8) Uani 1 1 d . .
N4 N 0.13761(12) 0.81347(12) 0.02370(9) 0.0169(8) Uani 1 1 d . .
N5 N 0.09076(12) 0.71546(13) 0.11339(9) 0.0208(9) Uani 1 1 d . .
N6 N 0.10499(12) 0.66774(12) 0.01420(9) 0.0203(9) Uani 1 1 d . .
N7 N 0.15547(12) 0.80202(12) -0.02825(9) 0.0185(8) Uani 1 1 d . .
N8 N 0.14711(12) 0.85144(12) 0.07184(9) 0.0186(8) Uani 1 1 d . .
N9 N 0.05066(12) 0.79789(12) 0.04228(9) 0.0167(8) Uani 1 1 d . .
N10 N 0.05780(12) 0.76575(12) -0.01807(9) 0.0170(8) Uani 1 1 d . .
N11 N 0.02346(11) 0.68338(12) 0.00879(9) 0.0158(8) Uani 1 1 d . .
N12 N 0.01669(11) 0.71564(12) 0.06943(9) 0.0157(8) Uani 1 1 d . .
Tb1 Tb 0.07339(2) 0.74813(2) 0.03301(2) 0.01369(9) Uani 1 1 d . .

loop_
_atom_site_aniso_label
_atom_site_aniso_U_11
_atom_site_aniso_U_22
_atom_site_aniso_U_33
_atom_site_aniso_U_23
_atom_site_aniso_U_13
_atom_site_aniso_U_12
C1 0.010(2) 0.020(2) 0.020(2) 0.0011(18) -0.0048(17) 0.0073(19)
C1A 0.064(5) 0.143(8) 0.042(4) -0.010(5) 0.026(4) 0.000(5)
C2 0.017(2) 0.022(2) 0.025(3) 0.001(2) 0.0009(19) 0.011(2)
C2A 0.059(5) 0.093(6) 0.074(5) 0.042(5) 0.025(4) 0.015(4)
C3 0.032(3) 0.029(3) 0.022(3) 0.003(2) -0.001(2) 0.020(2)
C3A 0.029(4) 0.073(5) 0.066(5) 0.008(4) 0.012(3) -0.012(3)
C4 0.032(3) 0.028(3) 0.032(3) 0.006(2) 0.000(2) 0.019(2)
C4A 0.032(4) 0.118(7) 0.095(6) 0.033(5) 0.021(4) 0.033(4)
C5 0.031(3) 0.026(3) 0.040(3) 0.004(2) 0.001(2) 0.021(2)
C5A 0.081(6) 0.092(6) 0.156(8) -0.014(6) 0.075(6) 0.039(5)
C6 0.023(3) 0.024(3) 0.033(3) -0.003(2) -0.001(2) 0.013(2)
C6A 0.127(8) 0.081(6) 0.106(7) 0.068(6) 0.007(6) 0.021(5)
C7 0.016(2) 0.023(3) 0.027(3) -0.001(2) -0.0027(19) 0.010(2)
C7A 0.133(8) 0.054(5) 0.174(9) 0.040(6) 0.001(7) 0.040(6)
C8 0.011(2) 0.018(2) 0.017(2) -0.0039(18) -0.0043(17) 0.0069(19)
C8A 0.123(8) 0.032(4) 0.122(7) -0.019(5) 0.003(6) 0.014(5)
C9 0.016(2) 0.019(2) 0.015(2) -0.0031(18) -0.0025(18) 0.0072(19)
C9A 0.063(6) 0.069(6) 0.108(7) -0.007(5) -0.007(5) -0.014(4)
C10 0.017(2) 0.022(2) 0.021(2) -0.0086(19) -0.0011(19) 0.006(2)
C10A 0.059(5) 0.104(7) 0.072(6) -0.031(5) -0.030(4) -0.008(5)
C11 0.026(3) 0.024(3) 0.031(3) -0.009(2) 0.003(2) 0.009(2)
C11A 0.041(4) 0.093(6) 0.100(6) 0.019(5) -0.046(4) 0.012(4)
C12 0.055(4) 0.037(3) 0.039(3) -0.006(3) 0.013(3) 0.025(3)
C12A 0.043(5) 0.157(8) 0.140(8) 0.006(7) -0.017(5) 0.061(5)
C13 0.058(4) 0.042(4) 0.044(4) -0.007(3) 0.031(3) 0.017(3)
C13A 0.100(7) 0.138(8) 0.155(8) 0.015(7) -0.017(6) 0.097(6)
C14 0.037(3) 0.027(3) 0.027(3) -0.007(2) 0.014(2) 0.009(2)
C14A 0.123(7) 0.149(8) 0.179(9) -0.008(7) 0.026(6) 0.125(7)
C15 0.018(2) 0.018(2) 0.019(2) -0.0076(19) 0.0013(19) 0.000(2)
C15A 0.192(11) 0.226(12) 0.232(12) -0.045(8) 0.068(8) 0.141(9)
C16 0.011(2) 0.021(2) 0.015(2) -0.0011(18) -0.0006(17) 0.0019(19)
C16A 0.079(6) 0.093(6) 0.148(8) 0.047(6) -0.053(5) 0.042(5)
C17 0.011(2) 0.025(3) 0.018(2) 0.0010(19) -0.0008(17) 0.010(2)
C17A 0.131(8) 0.204(10) 0.131(9) 0.021(7) -0.074(7) 0.083(7)
C18 0.017(2) 0.019(2) 0.024(3) 0.0035(19) 0.0025(19) 0.008(2)
C18A 0.121(8) 0.076(6) 0.084(6) -0.045(5) -0.041(6) 0.025(5)
C19 0.019(2) 0.024(3) 0.022(3) 0.002(2) 0.0043(19) 0.007(2)
C19A 0.105(7) 0.118(7) 0.054(5) -0.036(5) -0.011(5) 0.022(6)
C20 0.026(3) 0.021(3) 0.035(3) 0.009(2) 0.010(2) 0.007(2)
C20A 0.168(9) 0.185(10) 0.068(6) 0.017(6) -0.059(6) 0.058(7)
C21 0.028(3) 0.015(2) 0.035(3) -0.002(2) 0.003(2) 0.007(2)
C21A 0.158(9) 0.085(6) 0.155(8) -0.014(6) 0.000(7) 0.098(6)
C22 0.018(2) 0.022(3) 0.027(3) -0.003(2) -0.003(2) 0.006(2)
C22A 0.169(9) 0.101(7) 0.168(9) -0.073(6) -0.004(7) 0.083(7)
C23 0.016(2) 0.018(2) 0.021(2) 0.0004(19) -0.0004(18) 0.007(2)
C23A 0.107(7) 0.138(8) 0.117(7) -0.073(6) 0.015(5) 0.075(6)
C24 0.011(2) 0.019(2) 0.024(3) 0.0019(19) 0.0014(18) 0.0103(19)
C24A 0.137(8) 0.147(8) 0.061(6) -0.044(6) 0.028(6) 0.038(6)
C25 0.017(2) 0.022(2) 0.014(2) -0.0075(18) -0.0047(18) 0.011(2)
C25A 0.140(9) 0.171(9) 0.068(6) 0.009(6) 0.030(6) 0.053(7)
C26 0.021(2) 0.027(3) 0.017(2) -0.0018(19) 0.0008(19) 0.013(2)
C26A 0.186(10) 0.105(8) 0.193(10) -0.081(7) 0.005(8) 0.064(7)
C27 0.027(3) 0.031(3) 0.020(3) -0.004(2) 0.002(2) 0.007(2)
C27A 0.094(6) 0.104(7) 0.044(4) -0.024(5) -0.020(4) 0.020(5)
C28 0.038(3) 0.039(3) 0.028(3) -0.013(2) -0.004(2) 0.008(3)
C28A 0.111(7) 0.080(6) 0.079(6) -0.046(5) -0.031(5) 0.010(5)
C29 0.032(3) 0.044(3) 0.017(3) -0.003(2) -0.002(2) 0.011(3)
C29A 0.183(10) 0.102(8) 0.177(10) -0.077(7) -0.003(8) 0.061(7)
C30 0.022(3) 0.030(3) 0.021(3) 0.001(2) 0.000(2) 0.009(2)
C30A 0.186(10) 0.110(7) 0.184(9) -0.079(7) 0.003(7) 0.100(7)
C31 0.019(2) 0.027(3) 0.020(2) -0.004(2) -0.0009(19) 0.012(2)
C31A 0.123(8) 0.143(8) 0.139(8) -0.070(7) 0.024(6) 0.078(7)
C32 0.012(2) 0.025(3) 0.019(2) -0.0015(19) -0.0009(18) 0.010(2)
C32A 0.153(9) 0.149(9) 0.065(6) -0.046(6) 0.038(6) 0.045(7)
C33 0.015(2) 0.021(2) 0.020(2) 0.0017(19) -0.0003(18) 0.008(2)
C33A 0.058(5) 0.121(7) 0.062(5) -0.024(5) -0.015(4) -0.017(5)
C34 0.026(3) 0.028(3) 0.016(2) 0.005(2) 0.0010(19) 0.016(2)
C34A 0.056(5) 0.069(6) 0.101(7) -0.005(5) 0.000(5) -0.016(4)
C35 0.031(3) 0.025(3) 0.041(3) 0.004(2) -0.001(2) 0.013(2)
C35A 0.115(8) 0.046(5) 0.140(8) -0.025(6) 0.007(7) -0.002(5)
C36 0.048(4) 0.029(3) 0.058(4) 0.012(3) -0.004(3) 0.011(3)
C36A 0.028(4) 0.094(6) 0.067(5) 0.003(4) 0.012(3) -0.006(4)
C37 0.071(5) 0.040(4) 0.072(5) 0.025(3) -0.009(4) 0.028(4)
C37A 0.047(5) 0.110(7) 0.079(6) 0.044(5) 0.022(4) 0.008(5)
C38 0.054(4) 0.041(4) 0.046(4) 0.018(3) -0.009(3) 0.022(3)
C38A 0.101(7) 0.093(7) 0.103(7) 0.066(6) 0.013(6) 0.014(5)
C39 0.072(5) 0.066(5) 0.077(5) 0.026(4) -0.014(4) 0.039(4)
C39A 0.102(7) 0.047(5) 0.172(9) 0.043(6) 0.022(7) 0.029(5)
C40 0.062(5) 0.080(5) 0.074(5) 0.014(4) -0.021(4) 0.045(4)
C40A 0.129(8) 0.135(8) 0.055(5) 0.051(6) -0.013(5) 0.020(6)
C41 0.035(4) 0.068(5) 0.065(4) 0.012(4) -0.013(3) 0.026(3)
C41A 0.156(9) 0.204(10) 0.059(6) 0.006(7) 0.030(7) 0.046(7)
C42 0.028(3) 0.040(3) 0.044(3) 0.010(3) 0.000(2) 0.014(3)
C42A 0.040(4) 0.149(8) 0.109(7) 0.014(6) 0.010(4) 0.049(5)
C43 0.031(3) 0.042(3) 0.035(3) 0.010(2) 0.003(2) 0.025(3)
C43A 0.041(4) 0.152(8) 0.127(7) 0.024(6) -0.011(5) 0.055(5)
C44 0.016(2) 0.016(2) 0.019(2) 0.0027(18) -0.0020(18) 0.0090(19)
C44A 0.057(5) 0.115(7) 0.098(6) 0.013(6) -0.044(5) 0.021(5)
C45 0.023(3) 0.019(2) 0.021(3) 0.0050(19) 0.001(2) 0.005(2)
C45A 0.169(9) 0.095(7) 0.207(10) 0.038(6) -0.024(7) 0.104(7)
C46 0.025(3) 0.025(3) 0.015(2) -0.0001(19) -0.0027(19) 0.008(2)
C46A 0.162(9) 0.096(7) 0.152(9) -0.035(6) -0.006(7) 0.093(7)
C47 0.015(2) 0.018(2) 0.024(3) 0.0011(19) -0.0008(19) 0.0062(19)
C47A 0.188(11) 0.209(11) 0.215(11) -0.048(8) 0.052(8) 0.141(9)
C48 0.012(2) 0.020(2) 0.014(2) -0.0046(18) -0.0027(17) 0.0070(19)
C48A 0.141(8) 0.163(9) 0.211(11) -0.019(7) 0.022(7) 0.135(8)
C49 0.023(2) 0.018(2) 0.013(2) -0.0012(18) 0.0008(18) 0.005(2)
C49A 0.098(7) 0.148(8) 0.155(8) -0.001(7) -0.015(6) 0.101(7)
C50 0.030(3) 0.029(3) 0.023(3) -0.004(2) -0.004(2) 0.014(2)
C50A 0.087(6) 0.104(7) 0.150(8) 0.049(6) -0.044(6) 0.054(5)
C51 0.048(3) 0.029(3) 0.026(3) -0.004(2) 0.004(2) 0.024(3)
C51A 0.181(10) 0.131(9) 0.186(10) 0.058(7) -0.042(8) 0.103(8)
C52 0.046(3) 0.019(3) 0.018(3) -0.005(2) 0.001(2) 0.008(2)
C52A 0.118(8) 0.200(10) 0.088(7) 0.027(7) -0.059(6) 0.067(7)
C53 0.031(3) 0.020(2) 0.016(2) 0.0006(19) -0.004(2) 0.006(2)
C53A 0.168(10) 0.179(10) 0.095(8) 0.012(7) -0.049(7) 0.061(7)
C54 0.039(3) 0.036(3) 0.019(3) -0.003(2) -0.011(2) 0.008(3)
C54A 0.119(8) 0.119(8) 0.053(5) 0.041(5) -0.017(5) 0.007(6)
C55 0.038(3) 0.046(4) 0.037(3) 0.003(3) -0.019(3) 0.018(3)
C55A 0.125(8) 0.129(8) 0.145(8) 0.096(6) -0.011(6) 0.068(6)
C56 0.028(3) 0.040(3) 0.036(3) 0.003(3) -0.003(2) 0.014(3)
C56A 0.082(6) 0.129(8) 0.150(8) -0.020(6) 0.068(6) 0.052(6)
C57 0.029(3) 0.026(3) 0.019(3) -0.001(2) -0.003(2) 0.008(2)
C57A 0.063(6) 0.160(8) 0.049(5) -0.014(5) 0.028(4) 0.003(5)
C58 0.024(3) 0.021(2) 0.014(2) -0.0002(19) -0.0001(19) 0.004(2)
C58A 0.118(8) 0.136(8) 0.136(8) 0.100(7) 0.000(6) 0.057(6)
C59 0.014(2) 0.018(2) 0.012(2) -0.0009(17) -0.0020(17) 0.0055(19)
C59A 0.170(10) 0.109(8) 0.203(10) 0.027(7) -0.014(8) 0.096(7)
C60 0.019(2) 0.021(2) 0.023(3) -0.003(2) -0.0048(19) 0.007(2)
C60A 0.180(10) 0.120(8) 0.195(10) 0.071(7) -0.043(7) 0.099(7)
C61 0.017(2) 0.017(2) 0.025(3) 0.0000(19) -0.0029(19) 0.003(2)
C62 0.015(2) 0.017(2) 0.016(2) 0.0038(18) 0.0003(17) 0.0061(19)
C63 0.013(2) 0.019(2) 0.020(2) 0.0014(19) -0.0052(18) 0.0052(19)
C64 0.019(2) 0.015(2) 0.017(2) 0.0024(18) -0.0033(18) 0.0025(19)
C65 0.024(3) 0.027(3) 0.037(3) 0.004(2) -0.001(2) 0.013(2)
C66 0.037(3) 0.029(3) 0.032(3) 0.007(2) -0.002(2) 0.017(3)
C67 0.035(3) 0.015(3) 0.038(3) 0.008(2) 0.005(2) 0.005(2)
C68 0.027(3) 0.026(3) 0.023(3) 0.003(2) 0.006(2) 0.009(2)
C69 0.025(3) 0.029(3) 0.045(3) 0.009(3) 0.007(2) 0.005(2)
C70 0.017(3) 0.040(3) 0.039(3) 0.002(3) 0.003(2) 0.008(2)
C71 0.031(3) 0.036(3) 0.034(3) 0.005(2) 0.000(2) 0.015(3)
C72 0.023(3) 0.020(2) 0.028(3) 0.005(2) 0.003(2) 0.008(2)
C73 0.024(3) 0.019(2) 0.020(2) 0.0026(19) 0.001(2) 0.009(2)
C74 0.014(2) 0.023(2) 0.016(2) 0.0093(19) 0.0007(18) 0.008(2)
C75 0.025(3) 0.026(3) 0.016(2) 0.005(2) -0.0007(19) 0.009(2)
C76 0.025(3) 0.028(3) 0.017(2) 0.004(2) 0.005(2) 0.011(2)
C77 0.016(2) 0.021(2) 0.011(2) 0.0009(18) -0.0013(17) 0.008(2)
C78 0.021(2) 0.027(3) 0.017(2) 0.0044(19) 0.0043(19) 0.016(2)
C79 0.030(3) 0.028(3) 0.019(3) 0.000(2) 0.001(2) 0.014(2)
C80 0.032(3) 0.027(3) 0.026(3) -0.004(2) 0.009(2) 0.008(2)
C81 0.052(4) 0.036(3) 0.030(3) -0.009(2) 0.010(3) 0.017(3)
C82 0.058(4) 0.052(4) 0.038(3) 0.001(3) 0.018(3) 0.038(3)
C83 0.055(4) 0.071(4) 0.030(3) 0.004(3) 0.009(3) 0.043(4)
C84 0.075(5) 0.129(7) 0.062(5) -0.017(5) 0.007(4) 0.072(5)
C85 0.064(5) 0.151(8) 0.081(6) -0.018(5) -0.005(4) 0.072(5)
C86 0.054(5) 0.140(7) 0.079(5) -0.032(5) -0.013(4) 0.059(5)
C87 0.043(4) 0.093(5) 0.042(4) -0.011(4) -0.004(3) 0.042(4)
C88 0.044(3) 0.052(4) 0.029(3) 0.004(3) 0.006(3) 0.033(3)
C89 0.016(2) 0.021(2) 0.018(2) -0.0029(19) -0.0010(18) 0.009(2)
C90 0.020(2) 0.027(3) 0.021(3) -0.002(2) 0.004(2) 0.012(2)
C91 0.022(3) 0.019(2) 0.028(3) 0.003(2) -0.003(2) 0.010(2)
C92 0.014(2) 0.017(2) 0.020(2) -0.0014(18) -0.0038(18) 0.0051(19)
N1 0.016(2) 0.020(2) 0.0135(19) 0.0030(15) 0.0007(15) 0.0087(17)
N2 0.0110(19) 0.017(2) 0.019(2) 0.0034(16) 0.0015(15) 0.0049(16)
N3 0.014(2) 0.018(2) 0.018(2) -0.0019(16) -0.0044(15) 0.0064(17)
N4 0.0139(19) 0.018(2) 0.014(2) -0.0008(15) -0.0030(15) 0.0039(17)
N5 0.019(2) 0.022(2) 0.021(2) 0.0011(17) 0.0001(16) 0.0105(18)
N6 0.017(2) 0.019(2) 0.024(2) -0.0026(17) -0.0024(17) 0.0082(18)
N7 0.014(2) 0.017(2) 0.019(2) -0.0040(16) 0.0016(16) 0.0046(17)
N8 0.017(2) 0.019(2) 0.019(2) -0.0009(16) 0.0003(16) 0.0085(17)
N9 0.016(2) 0.016(2) 0.014(2) 0.0045(15) 0.0014(15) 0.0052(17)
N10 0.016(2) 0.017(2) 0.0137(19) -0.0022(15) -0.0022(15) 0.0057(17)
N11 0.0106(19) 0.018(2) 0.019(2) -0.0015(16) 0.0006(15) 0.0071(16)
N12 0.0134(19) 0.016(2) 0.018(2) 0.0002(15) -0.0007(15) 0.0072(16)
Tb1 0.01119(13) 0.01452(13) 0.01337(14) -0.00036(8) -0.00086(8) 0.00494(9)

loop_
_atom_type_symbol
_atom_type_description
_atom_type_scat_dispersion_real
_atom_type_scat_dispersion_imag
_atom_type_scat_source
C C 0.0033 0.0016 'International Tables Vol C Tables 4.2.6.8 and 6.1.1.4'
H H 0.0000 0.0000 'International Tables Vol C Tables 4.2.6.8 and 6.1.1.4'
N N 0.0061 0.0033 'International Tables Vol C Tables 4.2.6.8 and 6.1.1.4'
Cl Cl 0.1484 0.1585 'International Tables Vol C Tables 4.2.6.8 and 6.1.1.4'
Tb Tb -0.1723 4.1537 'International Tables Vol C Tables 4.2.6.8 and 6.1.1.4'
O O 0.0106 0.0060 'International Tables Vol C Tables 4.2.6.8 and 6.1.1.4'

loop_
_geom_angle_atom_site_label_1
_geom_angle_atom_site_label_2
_geom_angle_atom_site_label_3
_geom_angle
N5 C1 N2 129.0(4)
N5 C1 C2 121.1(4)
N2 C1 C2 109.5(4)
C25A C1A C5A 122.5(8)
C25A C1A C2A 119.8(9)
C5A C1A C2A 106.5(6)
C3 C2 C7 122.7(5)
C3 C2 C1 131.9(5)
C7 C2 C1 105.4(4)
C6A C2A C3A 119.9(7)
C6A C2A C1A 119.1(9)
C3A C2A C1A 108.1(6)
C2 C3 C4 117.7(5)
C2 C3 H3 121.2
C4 C3 H3 121.2
C9A C3A C4A 121.2(7)
C9A C3A C2A 118.6(7)
C4A C3A C2A 108.1(6)
C5 C4 C3 119.9(5)
C5 C4 H4 120.1
C3 C4 H4 120.1
C12A C4A C3A 118.5(7)
C12A C4A C5A 120.5(7)
C3A C4A C5A 108.6(6)
C4 C5 C6 121.6(5)
C4 C5 H5 119.2
C6 C5 H5 119.2
C15A C5A C1A 119.0(8)
C15A C5A C4A 120.6(8)
C1A C5A C4A 108.6(6)
C7 C6 C5 118.1(5)
C7 C6 H6 121.0
C5 C6 H6 121.0
C2A C6A C7A 120.2(8)
C2A C6A C55A 124.9(10)
C7A C6A C55A 102.2(10)
C6 C7 C2 119.9(5)
C6 C7 C8 132.8(5)
C2 C7 C8 107.3(4)
C8A C7A C6A 121.9(8)
C8A C7A C45A 119.6(9)
C6A C7A C45A 108.1(10)
N2 C8 N6 127.9(4)
N2 C8 C7 110.0(4)
N6 C8 C7 121.9(4)
C7A C8A C9A 119.5(8)
C7A C8A C26A 121.0(9)
C9A C8A C26A 107.1(7)
N6 C9 N3 128.5(4)
N6 C9 C10 120.7(4)
N3 C9 C10 110.6(4)
C3A C9A C8A 119.8(7)
C3A C9A C10A 120.5(7)
C8A C9A C10A 107.9(6)
C11 C10 C15 121.2(5)
C11 C10 C9 133.2(5)
C15 C10 C9 105.6(4)
C11A C10A C18A 120.1(7)
C11A C10A C9A 118.3(7)
C18A C10A C9A 109.0(7)
C10 C11 C12 117.7(5)
C10 C11 H11 121.1
C12 C11 H11 121.1
C10A C11A C12A 122.6(7)
C10A C11A C17A 119.8(7)
C12A C11A C17A 106.5(6)
C13 C12 C11 120.4(6)
C13 C12 H12 119.8
C11 C12 H12 119.8
C4A C12A C13A 117.7(7)
C4A C12A C11A 118.9(7)
C13A C12A C11A 110.4(7)
C12 C13 C14 122.4(6)
C12 C13 H13 118.8
C14 C13 H13 118.8
C14A C13A C12A 121.9(8)
C14A C13A C16A 119.6(9)
C12A C13A C16A 108.2(7)
C15 C14 C13 116.5(6)
C15 C14 H14 121.8
C13 C14 H14 121.8
C13A C14A C15A 119.3(8)
C13A C14A C21A 118.9(9)
C15A C14A C21A 109.0(7)
C14 C15 C10 121.7(5)
C14 C15 C16 131.6(5)
C10 C15 C16 106.6(4)
C5A C15A C14A 120.0(8)
C5A C15A C23A 118.5(8)
C14A C15A C23A 109.7(7)
N7 C16 N3 128.4(4)
N7 C16 C15 121.3(4)
N3 C16 C15 109.9(4)
C60A C16A C13A 113.3(10)
C60A C16A C17A 126.7(11)
C13A C16A C17A 106.7(7)
N7 C17 N4 128.1(4)
N7 C17 C18 121.6(4)
N4 C17 C18 109.8(4)
C20A C17A C11A 119.8(8)
C20A C17A C16A 118.0(11)
C11A C17A C16A 108.1(7)
C23 C18 C19 121.5(5)
C23 C18 C17 106.5(4)
C19 C18 C17 131.8(5)
C19A C18A C10A 118.2(7)
C19A C18A C26A 124.0(8)
C10A C18A C26A 107.0(7)
C20 C19 C18 117.6(5)
C20 C19 H19 121.2
C18 C19 H19 121.2
C18A C19A C20A 122.3(8)
C18A C19A C32A 119.3(8)
C20A C19A C32A 102.9(8)
C21 C20 C19 120.2(5)
C21 C20 H20 119.9
C19 C20 H20 119.9
C17A C20A C19A 119.3(9)
C17A C20A C40A 116.0(11)
C19A C20A C40A 116.2(9)
C20 C21 C22 121.7(5)
C20 C21 H21 119.2
C22 C21 H21 119.2
C59A C21A C22A 118.8(9)
C59A C21A C14A 124.0(10)
C22A C21A C14A 104.7(7)
C23 C22 C21 117.7(5)
C23 C22 H22 121.2
C21 C22 H22 121.2
C29A C22A C23A 120.2(8)
C29A C22A C21A 118.0(10)
C23A C22A C21A 110.0(7)
C22 C23 C18 121.2(5)
C22 C23 C24 133.2(5)
C18 C23 C24 105.6(4)
C24A C23A C22A 121.1(7)
C24A C23A C15A 121.0(8)
C22A C23A C15A 106.6(7)
N8 C24 N4 128.5(4)
N8 C24 C23 120.4(4)
N4 C24 C23 110.8(4)
C23A C24A C25A 121.2(8)
C23A C24A C27A 118.8(8)
C25A C24A C27A 108.8(8)
N8 C25 N1 127.6(4)
N8 C25 C26 121.4(4)
N1 C25 C26 110.7(4)
C1A C25A C24A 117.8(9)
C1A C25A C54A 116.4(10)
C24A C25A C54A 112.8(9)
C27 C26 C31 122.3(5)
C27 C26 C25 131.6(5)
C31 C26 C25 106.0(4)
C30A C26A C18A 117.6(9)
C30A C26A C8A 120.8(10)
C18A C26A C8A 109.0(7)
C28 C27 C26 116.2(5)
C28 C27 H27 121.9
C26 C27 H27 121.9
C28A C27A C24A 116.8(8)
C28A C27A C53A 125.2(9)
C24A C27A C53A 102.9(8)
C27 C28 C29 122.1(5)
C27 C28 H28 118.9
C29 C28 H28 118.9
C27A C28A C29A 125.0(8)
C27A C28A C33A 117.8(8)
C29A C28A C33A 107.6(5)
C28 C29 C30 120.7(5)
C28 C29 H29 119.6
C30 C29 H29 119.6
C22A C29A C28A 118.2(9)
C22A C29A C35A 121.2(10)
C28A C29A C35A 108.2(5)
C31 C30 C29 117.7(5)
C31 C30 H30 121.2
C29 C30 H30 121.2
C26A C30A C46A 117.2(9)
C26A C30A C31A 121.5(9)
C46A C30A C31A 110.2(9)
C30 C31 C26 120.9(5)
C30 C31 C32 132.8(5)
C26 C31 C32 106.1(4)
C32A C31A C30A 121.6(8)
C32A C31A C47A 119.3(11)
C30A C31A C47A 105.9(9)
N5 C32 N1 128.1(4)
N5 C32 C31 120.7(4)
N1 C32 C31 111.0(4)
C31A C32A C19A 115.6(8)
C31A C32A C41A 125.8(11)
C19A C32A C41A 107.4(9)
C92 C33 C44 126.1(4)
C92 C33 C34 116.5(4)
C44 C33 C34 117.2(4)
C44A C33A C34A 118.6(7)
C44A C33A C28A 118.6(9)
C34A C33A C28A 108.0(5)
C35 C34 C43 119.6(5)
C35 C34 C33 120.7(5)
C43 C34 C33 119.6(5)
C36A C34A C35A 119.9(7)
C36A C34A C33A 122.1(7)
C35A C34A C33A 108.3(5)
C34 C35 C36 121.9(6)
C34 C35 H35 119.0
C36 C35 H35 119.0
C39A C35A C34A 116.4(8)
C39A C35A C29A 122.8(9)
C34A C35A C29A 107.8(5)
C37 C36 C35 118.9(6)
C37 C36 H36 120.5
C35 C36 H36 120.5
C34A C36A C37A 121.2(7)
C34A C36A C42A 117.9(7)
C37A C36A C42A 107.1(7)
C36 C37 C38 121.4(6)
C36 C37 H37 119.3
C38 C37 H37 119.3
C38A C37A C36A 116.7(8)
C38A C37A C57A 121.5(8)
C36A C37A C57A 109.9(7)
C39 C38 C37 121.9(6)
C39 C38 C43 119.6(6)
C37 C38 C43 118.5(6)
C39A C38A C37A 120.6(8)
C39A C38A C58A 103.4(10)
C37A C38A C58A 124.0(10)
C38 C39 C40 121.2(7)
C38 C39 H39 119.4
C40 C39 H39 119.4
C38A C39A C35A 125.2(8)
C38A C39A C59A 108.4(10)
C35A C39A C59A 115.5(9)
C41 C40 C39 120.2(7)
C41 C40 H40 119.9
C39 C40 H40 119.9
C41A C40A C58A 123.0(10)
C41A C40A C20A 98.6(9)
C58A C40A C20A 124.2(11)
C42 C41 C40 118.6(7)
C42 C41 H41 120.7
C40 C41 H41 120.7
C40A C41A C57A 122.9(11)
C40A C41A C32A 114.7(10)
C57A C41A C32A 110.4(11)
C43 C42 C41 123.1(6)
C43 C42 H42 118.4
C41 C42 H42 118.4
C43A C42A C36A 121.4(8)
C43A C42A C56A 117.1(9)
C36A C42A C56A 109.2(7)
C42 C43 C38 117.2(5)
C42 C43 C34 123.2(5)
C38 C43 C34 119.6(5)
C44A C43A C49A 112.7(9)
C44A C43A C42A 117.7(8)
C49A C43A C42A 118.0(10)
N10 C44 C33 125.9(4)
N10 C44 C45 109.9(4)
C33 C44 C45 124.0(4)
C43A C44A C33A 122.3(8)
C43A C44A C52A 105.8(9)
C33A C44A C52A 120.4(9)
C46 C45 C44 107.5(4)
C46 C45 H45 126.2
C44 C45 H45 126.2
C46A C45A C7A 118.3(8)
C46A C45A C51A 117.4(9)
C7A C45A C51A 112.8(10)
C45 C46 C47 106.7(4)
C45 C46 H46 126.7
C47 C46 H46 126.7
C45A C46A C30A 123.0(9)
C45A C46A C48A 120.5(9)
C30A C46A C48A 105.8(9)
C46 C47 N10 110.0(4)
C46 C47 C48 124.0(4)
N10 C47 C48 125.7(4)
C48A C47A C56A 117.4(11)
C48A C47A C31A 108.9(8)
C56A C47A C31A 119.6(12)
C59 C48 C47 125.6(4)
C59 C48 C49 116.5(4)
C47 C48 C49 117.4(4)
C49A C48A C47A 117.1(11)
C49A C48A C46A 120.7(9)
C47A C48A C46A 109.3(9)
C50 C49 C58 119.8(4)
C50 C49 C48 120.9(4)
C58 C49 C48 119.3(4)
C43A C49A C50A 106.5(10)
C43A C49A C48A 126.1(11)
C50A C49A C48A 117.5(9)
C49 C50 C51 121.5(5)
C49 C50 H50 119.2
C51 C50 H50 119.2
C49A C50A C51A 118.5(9)
C49A C50A C52A 109.5(10)
C51A C50A C52A 121.2(11)
C50 C51 C52 120.3(5)
C50 C51 H51 119.9
C52 C51 H51 119.9
C50A C51A C45A 124.9(9)
C50A C51A C55A 118.4(11)
C45A C51A C55A 100.1(11)
C51 C52 C53 121.0(5)
C51 C52 H52 119.5
C53 C52 H52 119.5
C50A C52A C53A 121.0(11)
C50A C52A C44A 105.4(9)
C53A C52A C44A 120.9(10)
C52 C53 C58 119.7(5)
C52 C53 C54 122.7(5)
C58 C53 C54 117.6(5)
C52A C53A C54A 118.0(11)
C52A C53A C27A 116.6(10)
C54A C53A C27A 114.6(10)
C55 C54 C53 121.9(5)
C55 C54 H54 119.0
C53 C54 H54 119.0
C55A C54A C25A 127.8(10)
C55A C54A C53A 119.3(11)
C25A C54A C53A 100.8(8)
C54 C55 C56 119.6(5)
C54 C55 H55 120.2
C56 C55 H55 120.2
C54A C55A C51A 121.9(11)
C54A C55A C6A 111.7(10)
C51A C55A C6A 116.8(11)
C57 C56 C55 119.4(6)
C57 C56 H56 120.3
C55 C56 H56 120.3
C47A C56A C57A 115.4(11)
C47A C56A C42A 124.2(10)
C57A C56A C42A 109.4(8)
C56 C57 C58 123.5(5)
C56 C57 H57 118.3
C58 C57 H57 118.3
C41A C57A C56A 128.9(11)
C41A C57A C37A 114.0(10)
C56A C57A C37A 104.4(7)
C57 C58 C53 117.8(5)
C57 C58 C49 124.5(4)
C53 C58 C49 117.7(5)
C40A C58A C38A 114.3(9)
C40A C58A C60A 119.6(11)
C38A C58A C60A 114.4(10)
N11 C59 C48 125.9(4)
N11 C59 C60 110.2(4)
C48 C59 C60 123.7(4)
C21A C59A C60A 110.8(12)
C21A C59A C39A 123.5(10)
C60A C59A C39A 113.0(10)
C61 C60 C59 107.7(4)
C61 C60 H60 126.2
C59 C60 H60 126.2
C59A C60A C16A 132.9(12)
C59A C60A C58A 100.4(10)
C16A C60A C58A 114.9(11)
C60 C61 C62 106.4(4)
C60 C61 H61 126.8
C62 C61 H61 126.8
N11 C62 C63 126.3(4)
N11 C62 C61 109.5(4)
C63 C62 C61 124.0(4)
C62 C63 C74 125.4(4)
C62 C63 C64 116.0(4)
C74 C63 C64 118.2(4)
C65 C64 C73 119.0(4)
C65 C64 C63 119.7(4)
C73 C64 C63 121.3(4)
C64 C65 C66 121.3(5)
C64 C65 H65 119.3
C66 C65 H65 119.3
C67 C66 C65 120.4(5)
C67 C66 H66 119.8
C65 C66 H66 119.8
C66 C67 C68 120.3(5)
C66 C67 H67 119.8
C68 C67 H67 119.8
C73 C68 C67 119.6(5)
C73 C68 C69 119.0(5)
C67 C68 C69 121.4(5)
C70 C69 C68 120.5(5)
C70 C69 H69 119.8
C68 C69 H69 119.8
C69 C70 C71 121.5(5)
C69 C70 H70 119.3
C71 C70 H70 119.3
C72 C71 C70 119.3(5)
C72 C71 H71 120.3
C70 C71 H71 120.3
C71 C72 C73 122.0(5)
C71 C72 H72 119.0
C73 C72 H72 119.0
C64 C73 C68 119.3(5)
C64 C73 C72 123.0(4)
C68 C73 C72 117.6(5)
N12 C74 C75 110.5(4)
N12 C74 C63 125.9(4)
C75 C74 C63 123.3(4)
C76 C75 C74 106.8(4)
C76 C75 H75 126.6
C74 C75 H75 126.6
C75 C76 C77 106.9(4)
C75 C76 H76 126.6
C77 C76 H76 126.6
C78 C77 N12 126.0(4)
C78 C77 C76 124.0(4)
N12 C77 C76 109.7(4)
C77 C78 C89 126.1(4)
C77 C78 C79 118.6(4)
C89 C78 C79 114.9(4)
C80 C79 C88 120.9(5)
C80 C79 C78 120.8(5)
C88 C79 C78 118.1(5)
C79 C80 C81 119.9(6)
C79 C80 H80 120.1
C81 C80 H80 120.1
C82 C81 C80 120.7(6)
C82 C81 H81 119.6
C80 C81 H81 119.6
C81 C82 C83 121.3(6)
C81 C82 H82 119.4
C83 C82 H82 119.4
C88 C83 C82 118.6(6)
C88 C83 C84 118.2(7)
C82 C83 C84 123.1(6)
C85 C84 C83 121.6(8)
C85 C84 H84 119.2
C83 C84 H84 119.2
C84 C85 C86 119.3(8)
C84 C85 H85 120.4
C86 C85 H85 120.4
C87 C86 C85 121.7(9)
C87 C86 H86 119.1
C85 C86 H86 119.1
C86 C87 C88 120.7(7)
C86 C87 H87 119.7
C88 C87 H87 119.7
C83 C88 C87 118.4(6)
C83 C88 C79 118.5(6)
C87 C88 C79 123.2(5)
N9 C89 C78 125.9(4)
N9 C89 C90 109.6(4)
C78 C89 C90 124.1(4)
C91 C90 C89 106.7(4)
C91 C90 H90 126.7
C89 C90 H90 126.7
C90 C91 C92 108.2(4)
C90 C91 H91 125.9
C92 C91 H91 125.9
N9 C92 C33 125.6(4)
N9 C92 C91 109.2(4)
C33 C92 C91 124.9(4)
C32 N1 C25 106.1(4)
C32 N1 Tb1 125.3(3)
C25 N1 Tb1 125.8(3)
C8 N2 C1 107.7(4)
C8 N2 Tb1 124.0(3)
C1 N2 Tb1 122.5(3)
C9 N3 C16 107.1(4)
C9 N3 Tb1 126.5(3)
C16 N3 Tb1 123.1(3)
C17 N4 C24 107.1(4)
C17 N4 Tb1 122.9(3)
C24 N4 Tb1 125.3(3)
C32 N5 C1 122.1(4)
C8 N6 C9 122.4(4)
C16 N7 C17 123.0(4)
C24 N8 C25 122.7(4)
C89 N9 C92 106.3(4)
C89 N9 Tb1 123.9(3)
C92 N9 Tb1 125.8(3)
C44 N10 C47 105.8(4)
C44 N10 Tb1 125.8(3)
C47 N10 Tb1 124.3(3)
C62 N11 C59 106.1(4)
C62 N11 Tb1 125.1(3)
C59 N11 Tb1 125.6(3)
C74 N12 C77 106.0(4)
C74 N12 Tb1 125.8(3)
C77 N12 Tb1 124.4(3)
N12 Tb1 N10 116.60(12)
N12 Tb1 N9 74.02(12)
N10 Tb1 N9 73.63(13)
N12 Tb1 N11 74.41(13)
N10 Tb1 N11 73.57(13)
N9 Tb1 N11 116.32(13)
N12 Tb1 N4 141.40(13)
N10 Tb1 N4 80.34(12)
N9 Tb1 N4 78.90(13)
N11 Tb1 N4 143.50(12)
N12 Tb1 N3 144.18(13)
N10 Tb1 N3 79.19(13)
N9 Tb1 N3 141.24(13)
N11 Tb1 N3 80.64(12)
N4 Tb1 N3 69.60(13)
N12 Tb1 N1 80.04(12)
N10 Tb1 N1 143.77(13)
N9 Tb1 N1 81.57(13)
N11 Tb1 N1 142.31(13)
N4 Tb1 N1 69.11(12)
N3 Tb1 N1 106.54(12)
N12 Tb1 N2 82.01(12)
N10 Tb1 N2 141.51(13)
N9 Tb1 N2 144.58(12)
N11 Tb1 N2 80.56(12)
N4 Tb1 N2 106.50(13)
N3 Tb1 N2 68.72(13)
N1 Tb1 N2 68.71(13)

loop_
_geom_bond_atom_site_label_1
_geom_bond_atom_site_label_2
_geom_bond_distance
C1 N5 1.315(6)
C1 N2 1.381(6)
C1 C2 1.485(7)
C1A C25A 1.409(8)
C1A C5A 1.442(8)
C1A C2A 1.460(8)
C2 C3 1.366(7)
C2 C7 1.392(7)
C2A C6A 1.375(8)
C2A C3A 1.439(7)
C3 C4 1.407(7)
C3 H3 0.9300
C3A C9A 1.392(7)
C3A C4A 1.423(7)
C4 C5 1.399(8)
C4 H4 0.9300
C4A C12A 1.421(7)
C4A C5A 1.432(8)
C5 C6 1.384(8)
C5 H5 0.9300
C5A C15A 1.402(8)
C6 C7 1.393(7)
C6 H6 0.9300
C6A C7A 1.382(8)
C6A C55A 1.442(9)
C7 C8 1.460(7)
C7A C8A 1.356(8)
C7A C45A 1.452(8)
C8 N2 1.369(6)
C8 N6 1.332(6)
C8A C9A 1.429(8)
C8A C26A 1.453(8)
C9 N6 1.335(6)
C9 N3 1.363(6)
C9 C10 1.466(7)
C9A C10A 1.420(8)
C10 C11 1.380(7)
C10 C15 1.394(7)
C10A C11A 1.386(7)
C10A C18A 1.444(8)
C11 C12 1.397(8)
C11 H11 0.9300
C11A C12A 1.414(8)
C11A C17A 1.461(8)
C12 C13 1.394(9)
C12 H12 0.9300
C12A C13A 1.413(8)
C13 C14 1.383(8)
C13 H13 0.9300
C13A C14A 1.435(8)
C13A C16A 1.443(8)
C14 C15 1.396(7)
C14 H14 0.9300
C14A C15A 1.404(8)
C14A C21A 1.468(8)
C15 C16 1.456(7)
C15A C23A 1.430(6)
C16 N7 1.327(6)
C16 N3 1.380(6)
C16A C60A 1.411(9)
C16A C17A 1.453(8)
C17 N7 1.328(6)
C17 N4 1.371(6)
C17 C18 1.479(7)
C17A C20A 1.377(8)
C18 C23 1.387(7)
C18 C19 1.389(7)
C18A C19A 1.396(8)
C18A C26A 1.408(8)
C19 C20 1.396(7)
C19 H19 0.9300
C19A C20A 1.411(8)
C19A C32A 1.465(8)
C20 C21 1.403(8)
C20 H20 0.9300
C20A C40A 1.488(9)
C21 C22 1.381(7)
C21 H21 0.9300
C21A C59A 1.392(9)
C21A C22A 1.452(8)
C22 C23 1.388(7)
C22 H22 0.9300
C22A C29A 1.373(8)
C22A C23A 1.434(8)
C23 C24 1.473(6)
C23A C24A 1.424(8)
C24 N8 1.333(6)
C24 N4 1.367(6)
C24A C25A 1.389(8)
C24A C27A 1.455(8)
C25 N8 1.337(6)
C25 N1 1.379(6)
C25 C26 1.464(6)
C25A C54A 1.410(9)
C26 C27 1.385(7)
C26 C31 1.396(7)
C26A C30A 1.374(8)
C27 C28 1.405(8)
C27 H27 0.9300
C27A C28A 1.385(7)
C27A C53A 1.397(9)
C28 C29 1.393(9)
C28 H28 0.9300
C28A C29A 1.420(8)
C28A C33A 1.456(8)
C29 C30 1.393(8)
C29 H29 0.9300
C29A C35A 1.449(8)
C30 C31 1.391(7)
C30 H30 0.9300
C30A C46A 1.438(8)
C30A C31A 1.431(8)
C31 C32 1.455(7)
C31A C32A 1.438(8)
C31A C47A 1.448(9)
C32 N5 1.342(6)
C32 N1 1.380(6)
C32A C41A 1.425(9)
C33 C92 1.404(7)
C33 C44 1.405(7)
C33 C34 1.516(7)
C33A C44A 1.383(8)
C33A C34A 1.424(7)
C34 C35 1.371(8)
C34 C43 1.426(7)
C34A C36A 1.385(7)
C34A C35A 1.432(7)
C35 C36 1.415(8)
C35 H35 0.9300
C35A C39A 1.355(8)
C36 C37 1.382(10)
C36 H36 0.9300
C36A C37A 1.445(8)
C36A C42A 1.423(8)
C37 C38 1.425(10)
C37 H37 0.9300
C37A C38A 1.376(8)
C37A C57A 1.475(8)
C38 C39 1.409(10)
C38 C43 1.427(8)
C38A C39A 1.365(8)
C38A C58A 1.455(8)
C39 C40 1.374(11)
C39 H39 0.9300
C39A C59A 1.451(9)
C40 C41 1.416(11)
C40 H40 0.9300
C40A C41A 1.423(9)
C40A C58A 1.401(9)
C41 C42 1.381(8)
C41 H41 0.9300
C41A C57A 1.428(9)
C42 C43 1.408(8)
C42 H42 0.9300
C42A C43A 1.428(8)
C42A C56A 1.437(8)
C43A C44A 1.405(8)
C43A C49A 1.367(14)
C44 N10 1.374(6)
C44 C45 1.445(7)
C44A C52A 1.470(9)
C45 C46 1.352(7)
C45 H45 0.9300
C45A C46A 1.385(8)
C45A C51A 1.391(9)
C46 C47 1.444(7)
C46 H46 0.9300
C46A C48A 1.440(9)
C47 N10 1.387(6)
C47 C48 1.402(7)
C47A C48A 1.411(9)
C47A C56A 1.429(9)
C48 C59 1.415(6)
C48 C49 1.511(6)
C48A C49A 1.439(8)
C49 C50 1.349(7)
C49 C58 1.439(7)
C49A C50A 1.424(8)
C50 C51 1.427(7)
C50 H50 0.9300
C50A C51A 1.395(8)
C50A C52A 1.438(9)
C51 C52 1.344(8)
C51 H51 0.9300
C51A C55A 1.399(9)
C52 C53 1.399(8)
C52 H52 0.9300
C52A C53A 1.384(9)
C53 C58 1.449(7)
C53 C54 1.432(8)
C53A C54A 1.464(9)
C54 C55 1.352(9)
C54 H54 0.9300
C54A C55A 1.419(9)
C55 C56 1.428(9)
C55 H55 0.9300
C56 C57 1.355(8)
C56 H56 0.9300
C56A C57A 1.463(9)
C57 C58 1.386(8)
C57 H57 0.9300
C58A C60A 1.429(9)
C59 N11 1.373(6)
C59 C60 1.434(7)
C59A C60A 1.384(9)
C60 C61 1.357(7)
C60 H60 0.9300
C61 C62 1.455(7)
C61 H61 0.9300
C62 N11 1.386(6)
C62 C63 1.408(7)
C63 C74 1.416(7)
C63 C64 1.504(6)
C64 C65 1.386(7)
C64 C73 1.424(7)
C65 C66 1.409(8)
C65 H65 0.9300
C66 C67 1.366(8)
C66 H66 0.9300
C67 C68 1.417(8)
C67 H67 0.9300
C68 C73 1.423(7)
C68 C69 1.436(8)
C69 C70 1.343(9)
C69 H69 0.9300
C70 C71 1.407(8)
C70 H70 0.9300
C71 C72 1.365(8)
C71 H71 0.9300
C72 C73 1.420(7)
C72 H72 0.9300
C74 N12 1.368(6)
C74 C75 1.453(7)
C75 C76 1.351(7)
C75 H75 0.9300
C76 C77 1.459(7)
C76 H76 0.9300
C77 C78 1.402(7)
C77 N12 1.379(6)
C78 C89 1.395(7)
C78 C79 1.519(7)
C79 C80 1.366(7)
C79 C88 1.414(8)
C80 C81 1.413(8)
C80 H80 0.9300
C81 C82 1.343(9)
C81 H81 0.9300
C82 C83 1.413(10)
C82 H82 0.9300
C83 C88 1.428(8)
C83 C84 1.429(11)
C84 C85 1.361(13)
C84 H84 0.9300
C85 C86 1.394(12)
C85 H85 0.9300
C86 C87 1.363(10)
C86 H86 0.9300
C87 C88 1.417(9)
C87 H87 0.9300
C89 N9 1.377(6)
C89 C90 1.446(7)
C90 C91 1.354(7)
C90 H90 0.9300
C91 C92 1.428(7)
C91 H91 0.9300
C92 N9 1.391(6)
N1 Tb1 2.480(4)
N2 Tb1 2.487(4)
N3 Tb1 2.461(4)
N4 Tb1 2.459(4)
N9 Tb1 2.437(4)
N10 Tb1 2.443(4)
N11 Tb1 2.434(4)
N12 Tb1 2.418(4)

loop_
_geom_torsion_atom_site_label_1
_geom_torsion_atom_site_label_2
_geom_torsion_atom_site_label_3
_geom_torsion_atom_site_label_4
_geom_torsion
N5 C1 C2 C3 7.5(8)
N2 C1 C2 C3 -178.7(5)
N5 C1 C2 C7 -170.8(4)
N2 C1 C2 C7 3.0(5)
C25A C1A C2A C6A -2.0(12)
C5A C1A C2A C6A 142.7(8)
C25A C1A C2A C3A -143.4(8)
C5A C1A C2A C3A 1.3(9)
C7 C2 C3 C4 -2.8(8)
C1 C2 C3 C4 179.2(5)
C6A C2A C3A C9A 0.6(11)
C1A C2A C3A C9A 141.7(7)
C6A C2A C3A C4A -142.4(8)
C1A C2A C3A C4A -1.3(8)
C2 C3 C4 C5 2.8(8)
C9A C3A C4A C12A 1.4(11)
C2A C3A C4A C12A 143.2(7)
C9A C3A C4A C5A -141.0(7)
C2A C3A C4A C5A 0.8(8)
C3 C4 C5 C6 -0.1(8)
C25A C1A C5A C15A -0.6(14)
C2A C1A C5A C15A -144.0(9)
C25A C1A C5A C4A 142.7(9)
C2A C1A C5A C4A -0.7(9)
C12A C4A C5A C15A 1.0(13)
C3A C4A C5A C15A 142.5(9)
C12A C4A C5A C1A -141.6(8)
C3A C4A C5A C1A 0.0(9)
C4 C5 C6 C7 -2.6(8)
C3A C2A C6A C7A 0.1(14)
C1A C2A C6A C7A -136.8(9)
C3A C2A C6A C55A 134.9(9)
C1A C2A C6A C55A -2.0(13)
C5 C6 C7 C2 2.6(7)
C5 C6 C7 C8 -179.1(5)
C3 C2 C7 C6 0.1(8)
C1 C2 C7 C6 178.5(4)
C3 C2 C7 C8 -178.6(5)
C1 C2 C7 C8 -0.2(5)
C2A C6A C7A C8A -1.0(16)
C55A C6A C7A C8A -144.4(10)
C2A C6A C7A C45A 143.6(9)
C55A C6A C7A C45A 0.2(10)
C6 C7 C8 N2 178.8(5)
C2 C7 C8 N2 -2.8(5)
C6 C7 C8 N6 -6.4(8)
C2 C7 C8 N6 172.0(4)
C6A C7A C8A C9A 1.2(15)
C45A C7A C8A C9A -139.5(10)
C6A C7A C8A C26A 138.5(10)
C45A C7A C8A C26A -2.2(14)
C4A C3A C9A C8A 137.6(8)
C2A C3A C9A C8A -0.4(11)
C4A C3A C9A C10A -0.8(11)
C2A C3A C9A C10A -138.8(8)
C7A C8A C9A C3A -0.4(13)
C26A C8A C9A C3A -143.0(8)
C7A C8A C9A C10A 142.6(9)
C26A C8A C9A C10A 0.0(10)
N6 C9 C10 C11 1.9(8)
N3 C9 C10 C11 177.3(5)
N6 C9 C10 C15 -178.4(4)
N3 C9 C10 C15 -2.9(5)
C3A C9A C10A C11A -0.3(11)
C8A C9A C10A C11A -143.0(8)
C3A C9A C10A C18A 141.8(8)
C8A C9A C10A C18A -0.9(9)
C15 C10 C11 C12 -1.4(8)
C9 C10 C11 C12 178.4(5)
C18A C10A C11A C12A -137.1(8)
C9A C10A C11A C12A 0.7(12)
C18A C10A C11A C17A 1.8(12)
C9A C10A C11A C17A 139.7(8)
C10 C11 C12 C13 0.4(9)
C3A C4A C12A C13A -138.6(8)
C5A C4A C12A C13A -0.8(12)
C3A C4A C12A C11A -0.9(11)
C5A C4A C12A C11A 137.0(8)
C10A C11A C12A C4A -0.2(12)
C17A C11A C12A C4A -143.6(8)
C10A C11A C12A C13A 140.5(8)
C17A C11A C12A C13A -3.0(10)
C11 C12 C13 C14 0.7(11)
C4A C12A C13A C14A -0.5(13)
C11A C12A C13A C14A -141.6(9)
C4A C12A C13A C16A 144.3(7)
C11A C12A C13A C16A 3.2(10)
C12 C13 C14 C15 -0.8(10)
C12A C13A C14A C15A 1.6(15)
C16A C13A C14A C15A -139.4(10)
C12A C13A C14A C21A 139.0(9)
C16A C13A C14A C21A -2.0(12)
C13 C14 C15 C10 -0.1(9)
C13 C14 C15 C16 175.2(6)
C11 C10 C15 C14 1.2(8)
C9 C10 C15 C14 -178.6(5)
C11 C10 C15 C16 -175.1(5)
C9 C10 C15 C16 5.1(5)
C1A C5A C15A C14A 138.9(9)
C4A C5A C15A C14A 0.1(15)
C1A C5A C15A C23A -0.2(14)
C4A C5A C15A C23A -139.0(9)
C13A C14A C15A C5A -1.3(15)
C21A C14A C15A C5A -142.5(9)
C13A C14A C15A C23A 141.0(9)
C21A C14A C15A C23A -0.2(12)
C14 C15 C16 N7 -8.4(9)
C10 C15 C16 N7 167.4(4)
C14 C15 C16 N3 178.3(5)
C10 C15 C16 N3 -5.9(5)
C14A C13A C16A C60A -0.1(12)
C12A C13A C16A C60A -145.9(8)
C14A C13A C16A C17A 143.8(8)
C12A C13A C16A C17A -2.0(10)
C10A C11A C17A C20A -3.8(14)
C12A C11A C17A C20A 141.0(10)
C10A C11A C17A C16A -143.0(8)
C12A C11A C17A C16A 1.7(10)
C60A C16A C17A C20A -2.4(15)
C13A C16A C17A C20A -139.9(9)
C60A C16A C17A C11A 137.7(9)
C13A C16A C17A C11A 0.1(10)
N7 C17 C18 C23 -169.5(4)
N4 C17 C18 C23 3.1(5)
N7 C17 C18 C19 5.5(8)
N4 C17 C18 C19 178.1(5)
C11A C10A C18A C19A -3.2(12)
C9A C10A C18A C19A -144.5(8)
C11A C10A C18A C26A 142.7(8)
C9A C10A C18A C26A 1.4(10)
C23 C18 C19 C20 -2.6(8)
C17 C18 C19 C20 -177.0(5)
C10A C18A C19A C20A 6.6(13)
C26A C18A C19A C20A -133.1(11)
C10A C18A C19A C32A 137.7(9)
C26A C18A C19A C32A -1.9(14)
C18 C19 C20 C21 4.1(8)
C11A C17A C20A C19A 6.9(16)
C16A C17A C20A C19A 142.2(9)
C11A C17A C20A C40A -140.0(9)
C16A C17A C20A C40A -4.7(14)
C18A C19A C20A C17A -8.6(16)
C32A C19A C20A C17A -146.2(10)
C18A C19A C20A C40A 138.2(9)
C32A C19A C20A C40A 0.6(12)
C19 C20 C21 C22 -4.1(8)
C13A C14A C21A C59A -1.0(14)
C15A C14A C21A C59A 140.4(11)
C13A C14A C21A C22A -142.2(8)
C15A C14A C21A C22A -0.8(11)
C20 C21 C22 C23 2.4(8)
C59A C21A C22A C29A 1.0(15)
C14A C21A C22A C29A 144.6(9)
C59A C21A C22A C23A -142.1(10)
C14A C21A C22A C23A 1.5(11)
C21 C22 C23 C18 -0.8(8)
C21 C22 C23 C24 176.4(5)
C19 C18 C23 C22 1.0(8)
C17 C18 C23 C22 176.6(4)
C19 C18 C23 C24 -176.9(4)
C17 C18 C23 C24 -1.3(5)
C29A C22A C23A C24A -0.2(15)
C21A C22A C23A C24A 142.0(9)
C29A C22A C23A C15A -143.9(10)
C21A C22A C23A C15A -1.7(11)
C5A C15A C23A C24A 0.4(15)
C14A C15A C23A C24A -142.5(9)
C5A C15A C23A C22A 144.1(9)
C14A C15A C23A C22A 1.2(12)
C22 C23 C24 N8 -4.1(8)
C18 C23 C24 N8 173.5(4)
C22 C23 C24 N4 -178.4(5)
C18 C23 C24 N4 -0.9(5)
C22A C23A C24A C25A -138.5(10)
C15A C23A C24A C25A 0.0(15)
C22A C23A C24A C27A 1.1(13)
C15A C23A C24A C27A 139.7(9)
C5A C1A C25A C24A 1.0(15)
C2A C1A C25A C24A 139.9(9)
C5A C1A C25A C54A -137.7(10)
C2A C1A C25A C54A 1.2(13)
C23A C24A C25A C1A -0.7(15)
C27A C24A C25A C1A -143.9(9)
C23A C24A C25A C54A 139.4(9)
C27A C24A C25A C54A -3.8(12)
N8 C25 C26 C27 5.5(8)
N1 C25 C26 C27 179.1(5)
N8 C25 C26 C31 -171.8(4)
N1 C25 C26 C31 1.8(5)
C19A C18A C26A C30A -0.3(15)
C10A C18A C26A C30A -143.7(9)
C19A C18A C26A C8A 142.0(9)
C10A C18A C26A C8A -1.4(11)
C7A C8A C26A C30A -0.1(15)
C9A C8A C26A C30A 141.8(10)
C7A C8A C26A C18A -141.1(9)
C9A C8A C26A C18A 0.8(12)
C31 C26 C27 C28 0.0(8)
C25 C26 C27 C28 -176.9(5)
C23A C24A C27A C28A -1.6(13)
C25A C24A C27A C28A 142.5(9)
C23A C24A C27A C53A -142.8(9)
C25A C24A C27A C53A 1.4(11)
C26 C27 C28 C29 1.0(9)
C24A C27A C28A C29A 1.3(14)
C53A C27A C28A C29A 132.8(12)
C24A C27A C28A C33A -140.4(8)
C53A C27A C28A C33A -8.9(13)
C27 C28 C29 C30 -0.2(10)
C23A C22A C29A C28A -0.2(16)
C21A C22A C29A C28A -139.4(10)
C23A C22A C29A C35A 137.5(9)
C21A C22A C29A C35A -1.7(15)
C27A C28A C29A C22A -0.4(16)
C33A C28A C29A C22A 144.6(9)
C27A C28A C29A C35A -143.1(9)
C33A C28A C29A C35A 1.9(12)
C28 C29 C30 C31 -1.6(8)
C18A C26A C30A C46A 139.8(10)
C8A C26A C30A C46A 2.1(15)
C18A C26A C30A C31A -0.6(16)
C8A C26A C30A C31A -138.3(10)
C29 C30 C31 C26 2.5(8)
C29 C30 C31 C32 177.3(5)
C27 C26 C31 C30 -1.8(8)
C25 C26 C31 C30 175.8(4)
C27 C26 C31 C32 -177.8(5)
C25 C26 C31 C32 -0.2(5)
C26A C30A C31A C32A 4.0(17)
C46A C30A C31A C32A -138.9(10)
C26A C30A C31A C47A 144.5(11)
C46A C30A C31A C47A 1.7(12)
C30 C31 C32 N5 -1.2(8)
C26 C31 C32 N5 174.1(4)
C30 C31 C32 N1 -176.8(5)
C26 C31 C32 N1 -1.5(5)
C30A C31A C32A C19A -6.0(15)
C47A C31A C32A C19A -141.5(10)
C30A C31A C32A C41A 133.2(12)
C47A C31A C32A C41A -2.4(16)
C18A C19A C32A C31A 4.9(14)
C20A C19A C32A C31A 144.1(10)
C18A C19A C32A C41A -141.3(9)
C20A C19A C32A C41A -2.1(11)
C27A C28A C33A C44A 5.6(11)
C29A C28A C33A C44A -142.2(9)
C27A C28A C33A C34A 144.3(7)
C29A C28A C33A C34A -3.6(10)
C92 C33 C34 C35 80.2(6)
C44 C33 C34 C35 -105.1(6)
C92 C33 C34 C43 -97.3(6)
C44 C33 C34 C43 77.5(6)
C44A C33A C34A C36A -3.1(12)
C28A C33A C34A C36A -141.7(7)
C44A C33A C34A C35A 142.5(8)
C28A C33A C34A C35A 3.9(10)
C43 C34 C35 C36 -2.8(9)
C33 C34 C35 C36 179.8(6)
C36A C34A C35A C39A 1.3(12)
C33A C34A C35A C39A -145.2(8)
C36A C34A C35A C29A 143.8(8)
C33A C34A C35A C29A -2.7(11)
C22A C29A C35A C39A -1.4(15)
C28A C29A C35A C39A 140.0(9)
C22A C29A C35A C34A -140.9(9)
C28A C29A C35A C34A 0.5(12)
C34 C35 C36 C37 2.2(10)
C35A C34A C36A C37A -4.2(12)
C33A C34A C36A C37A 137.6(8)
C35A C34A C36A C42A -139.4(8)
C33A C34A C36A C42A 2.4(11)
C35 C36 C37 C38 -0.9(12)
C34A C36A C37A C38A 4.5(12)
C42A C36A C37A C38A 143.8(8)
C34A C36A C37A C57A -139.1(8)
C42A C36A C37A C57A 0.2(9)
C36 C37 C38 C39 176.9(8)
C36 C37 C38 C43 0.3(12)
C36A C37A C38A C39A -1.9(14)
C57A C37A C38A C39A 137.2(10)
C36A C37A C38A C58A -138.3(9)
C57A C37A C38A C58A 0.7(14)
C37 C38 C39 C40 -179.2(8)
C43 C38 C39 C40 -2.6(13)
C37A C38A C39A C35A -1.0(16)
C58A C38A C39A C35A 143.0(10)
C37A C38A C39A C59A -143.2(10)
C58A C38A C39A C59A 0.9(11)
C34A C35A C39A C38A 1.3(15)
C29A C35A C39A C38A -135.0(11)
C34A C35A C39A C59A 141.2(10)
C29A C35A C39A C59A 4.8(14)
C38 C39 C40 C41 0.2(14)
C17A C20A C40A C41A 149.1(10)
C19A C20A C40A C41A 1.1(12)
C17A C20A C40A C58A 8.7(15)
C19A C20A C40A C58A -139.2(11)
C39 C40 C41 C42 2.0(13)
C58A C40A C41A C57A -0.6(18)
C20A C40A C41A C57A -141.6(11)
C58A C40A C41A C32A 138.5(11)
C20A C40A C41A C32A -2.6(13)
C31A C32A C41A C40A -138.7(11)
C19A C32A C41A C40A 3.1(13)
C31A C32A C41A C57A 5.4(15)
C19A C32A C41A C57A 147.2(9)
C40 C41 C42 C43 -2.0(11)
C34A C36A C42A C43A 0.2(12)
C37A C36A C42A C43A -140.7(8)
C34A C36A C42A C56A 141.3(8)
C37A C36A C42A C56A 0.4(9)
C41 C42 C43 C38 -0.4(10)
C41 C42 C43 C34 179.9(6)
C39 C38 C43 C42 2.6(10)
C37 C38 C43 C42 179.3(7)
C39 C38 C43 C34 -177.6(7)
C37 C38 C43 C34 -0.9(10)
C35 C34 C43 C42 -178.1(6)
C33 C34 C43 C42 -0.6(8)
C35 C34 C43 C38 2.2(9)
C33 C34 C43 C38 179.6(5)
C36A C42A C43A C44A -2.0(13)
C56A C42A C43A C44A -140.2(9)
C36A C42A C43A C49A 138.5(9)
C56A C42A C43A C49A 0.3(12)
C92 C33 C44 N10 -0.7(8)
C34 C33 C44 N10 -174.9(4)
C92 C33 C44 C45 173.6(5)
C34 C33 C44 C45 -0.6(7)
C49A C43A C44A C33A -141.3(9)
C42A C43A C44A C33A 1.3(14)
C49A C43A C44A C52A 1.9(11)
C42A C43A C44A C52A 144.4(9)
C34A C33A C44A C43A 1.2(13)
C28A C33A C44A C43A 135.5(9)
C34A C33A C44A C52A -136.8(9)
C28A C33A C44A C52A -2.6(12)
N10 C44 C45 C46 1.5(6)
C33 C44 C45 C46 -173.6(5)
C8A C7A C45A C46A 2.5(15)
C6A C7A C45A C46A -143.1(10)
C8A C7A C45A C51A 144.9(10)
C6A C7A C45A C51A -0.6(12)
C44 C45 C46 C47 1.1(6)
C7A C45A C46A C30A -0.5(16)
C51A C45A C46A C30A -141.2(10)
C7A C45A C46A C48A 138.8(10)
C51A C45A C46A C48A -2.0(15)
C26A C30A C46A C45A -1.8(16)
C31A C30A C46A C45A 142.8(11)
C26A C30A C46A C48A -146.0(10)
C31A C30A C46A C48A -1.4(11)
C45 C46 C47 N10 -3.3(6)
C45 C46 C47 C48 170.3(5)
C32A C31A C47A C48A 140.3(10)
C30A C31A C47A C48A -1.3(13)
C32A C31A C47A C56A 1.5(16)
C30A C31A C47A C56A -140.2(10)
C46 C47 C48 C59 -169.9(5)
N10 C47 C48 C59 2.7(8)
C46 C47 C48 C49 2.5(7)
N10 C47 C48 C49 175.1(4)
C56A C47A C48A C49A -1.4(16)
C31A C47A C48A C49A -141.3(10)
C56A C47A C48A C46A 140.4(10)
C31A C47A C48A C46A 0.5(14)
C45A C46A C48A C49A -4.5(16)
C30A C46A C48A C49A 140.8(10)
C45A C46A C48A C47A -144.8(11)
C30A C46A C48A C47A 0.5(12)
C59 C48 C49 C50 -77.8(6)
C47 C48 C49 C50 109.1(6)
C59 C48 C49 C58 102.2(5)
C47 C48 C49 C58 -70.9(6)
C44A C43A C49A C50A -3.1(11)
C42A C43A C49A C50A -145.5(8)
C44A C43A C49A C48A 141.1(10)
C42A C43A C49A C48A -1.3(15)
C47A C48A C49A C43A 1.9(16)
C46A C48A C49A C43A -135.4(11)
C47A C48A C49A C50A 142.6(11)
C46A C48A C49A C50A 5.4(15)
C58 C49 C50 C51 -0.6(8)
C48 C49 C50 C51 179.4(5)
C43A C49A C50A C51A 148.0(9)
C48A C49A C50A C51A 0.2(15)
C43A C49A C50A C52A 3.1(11)
C48A C49A C50A C52A -144.7(10)
C49 C50 C51 C52 1.0(9)
C49A C50A C51A C45A -7.1(17)
C52A C50A C51A C45A 133.5(12)
C49A C50A C51A C55A -135.5(10)
C52A C50A C51A C55A 5.2(14)
C46A C45A C51A C50A 8.1(17)
C7A C45A C51A C50A -134.8(11)
C46A C45A C51A C55A 143.6(9)
C7A C45A C51A C55A 0.8(12)
C50 C51 C52 C53 -0.4(8)
C49A C50A C52A C53A 140.0(11)
C51A C50A C52A C53A -3.8(15)
C49A C50A C52A C44A -1.9(11)
C51A C50A C52A C44A -145.7(9)
C43A C44A C52A C50A 0.1(10)
C33A C44A C52A C50A 144.1(9)
C43A C44A C52A C53A -141.9(11)
C33A C44A C52A C53A 2.1(15)
C51 C52 C53 C58 -0.5(8)
C51 C52 C53 C54 177.3(5)
C50A C52A C53A C54A 1.7(16)
C44A C52A C53A C54A 137.9(10)
C50A C52A C53A C27A -140.7(10)
C44A C52A C53A C27A -4.6(17)
C28A C27A C53A C52A 8.3(16)
C24A C27A C53A C52A 145.1(10)
C28A C27A C53A C54A -135.4(10)
C24A C27A C53A C54A 1.4(12)
C52 C53 C54 C55 179.6(6)
C58 C53 C54 C55 -2.5(8)
C1A C25A C54A C55A 3.9(16)
C24A C25A C54A C55A -136.9(11)
C1A C25A C54A C53A 145.0(9)
C24A C25A C54A C53A 4.2(12)
C52A C53A C54A C55A -1.2(15)
C27A C53A C54A C55A 142.0(10)
C52A C53A C54A C25A -146.6(11)
C27A C53A C54A C25A -3.4(13)
C53 C54 C55 C56 0.0(9)
C25A C54A C55A C51A 137.8(11)
C53A C54A C55A C51A 2.8(15)
C25A C54A C55A C6A -7.2(15)
C53A C54A C55A C6A -142.2(10)
C50A C51A C55A C54A -4.7(15)
C45A C51A C55A C54A -144.0(9)
C50A C51A C55A C6A 138.5(10)
C45A C51A C55A C6A -0.7(12)
C2A C6A C55A C54A 6.1(14)
C7A C6A C55A C54A 147.2(9)
C2A C6A C55A C51A -140.8(10)
C7A C6A C55A C51A 0.4(12)
C54 C55 C56 C57 0.8(9)
C48A C47A C56A C57A -139.5(10)
C31A C47A C56A C57A -4.0(15)
C48A C47A C56A C42A 0.6(17)
C31A C47A C56A C42A 136.1(11)
C43A C42A C56A C47A 0.0(14)
C36A C42A C56A C47A -143.0(10)
C43A C42A C56A C57A 142.0(8)
C36A C42A C56A C57A -0.9(10)
C55 C56 C57 C58 1.2(9)
C40A C41A C57A C56A 131.8(12)
C32A C41A C57A C56A -8.8(15)
C40A C41A C57A C37A -3.4(15)
C32A C41A C57A C37A -144.0(9)
C47A C56A C57A C41A 8.5(15)
C42A C56A C57A C41A -137.3(11)
C47A C56A C57A C37A 146.8(9)
C42A C56A C57A C37A 1.0(10)
C38A C37A C57A C41A 3.3(13)
C36A C37A C57A C41A 144.8(8)
C38A C37A C57A C56A -142.2(8)
C36A C37A C57A C56A -0.8(9)
C56 C57 C58 C53 -3.7(8)
C56 C57 C58 C49 177.7(5)
C52 C53 C58 C57 -177.8(5)
C54 C53 C58 C57 4.3(7)
C52 C53 C58 C49 0.9(7)
C54 C53 C58 C49 -177.1(5)
C50 C49 C58 C57 178.3(5)
C48 C49 C58 C57 -1.8(7)
C50 C49 C58 C53 -0.3(7)
C48 C49 C58 C53 179.6(4)
C41A C40A C58A C38A 4.5(15)
C20A C40A C58A C38A 135.7(10)
C41A C40A C58A C60A -136.5(11)
C20A C40A C58A C60A -5.3(15)
C39A C38A C58A C40A -147.1(9)
C37A C38A C58A C40A -4.6(14)
C39A C38A C58A C60A -4.0(12)
C37A C38A C58A C60A 138.5(10)
C47 C48 C59 N11 -5.4(8)
C49 C48 C59 N11 -177.9(4)
C47 C48 C59 C60 168.4(5)
C49 C48 C59 C60 -4.1(7)
C22A C21A C59A C60A 141.7(10)
C14A C21A C59A C60A 5.5(15)
C22A C21A C59A C39A 2.8(18)
C14A C21A C59A C39A -133.4(12)
C38A C39A C59A C21A 140.6(12)
C35A C39A C59A C21A -5.6(17)
C38A C39A C59A C60A 2.5(13)
C35A C39A C59A C60A -143.7(10)
N11 C59 C60 C61 1.8(6)
C48 C59 C60 C61 -172.9(4)
C21A C59A C60A C16A -8.9(18)
C39A C59A C60A C16A 134.5(12)
C21A C59A C60A C58A -147.9(9)
C39A C59A C60A C58A -4.5(13)
C13A C16A C60A C59A 6.4(17)
C17A C16A C60A C59A -128.9(14)
C13A C16A C60A C58A 141.1(9)
C17A C16A C60A C58A 5.8(14)
C40A C58A C60A C59A 146.3(10)
C38A C58A C60A C59A 5.2(12)
C40A C58A C60A C16A -1.8(14)
C38A C58A C60A C16A -142.8(9)
C59 C60 C61 C62 0.4(5)
C60 C61 C62 N11 -2.5(5)
C60 C61 C62 C63 172.7(5)
N11 C62 C63 C74 3.2(8)
C61 C62 C63 C74 -171.3(5)
N11 C62 C63 C64 175.8(4)
C61 C62 C63 C64 1.4(7)
C62 C63 C64 C65 77.5(6)
C74 C63 C64 C65 -109.3(6)
C62 C63 C64 C73 -103.6(5)
C74 C63 C64 C73 69.6(6)
C73 C64 C65 C66 1.5(8)
C63 C64 C65 C66 -179.5(5)
C64 C65 C66 C67 -2.2(8)
C65 C66 C67 C68 1.1(9)
C66 C67 C68 C73 0.7(8)
C66 C67 C68 C69 179.6(5)
C73 C68 C69 C70 -0.3(9)
C67 C68 C69 C70 -179.1(6)
C68 C69 C70 C71 3.0(9)
C69 C70 C71 C72 -4.1(9)
C70 C71 C72 C73 2.4(8)
C65 C64 C73 C68 0.3(7)
C63 C64 C73 C68 -178.7(4)
C65 C64 C73 C72 -178.7(5)
C63 C64 C73 C72 2.4(7)
C67 C68 C73 C64 -1.4(7)
C69 C68 C73 C64 179.8(5)
C67 C68 C73 C72 177.6(5)
C69 C68 C73 C72 -1.3(7)
C71 C72 C73 C64 179.1(5)
C71 C72 C73 C68 0.2(8)
C62 C63 C74 N12 -1.8(8)
C64 C63 C74 N12 -174.3(4)
C62 C63 C74 C75 171.8(5)
C64 C63 C74 C75 -0.7(7)
N12 C74 C75 C76 2.5(6)
C63 C74 C75 C76 -172.0(5)
C74 C75 C76 C77 -0.3(6)
C75 C76 C77 C78 172.1(5)
C75 C76 C77 N12 -1.9(6)
N12 C77 C78 C89 3.6(8)
C76 C77 C78 C89 -169.5(5)
N12 C77 C78 C79 175.7(4)
C76 C77 C78 C79 2.6(7)
C77 C78 C79 C80 103.7(6)
C89 C78 C79 C80 -83.4(6)
C77 C78 C79 C88 -81.4(6)
C89 C78 C79 C88 91.6(6)
C88 C79 C80 C81 -3.6(9)
C78 C79 C80 C81 171.2(5)
C79 C80 C81 C82 1.2(9)
C80 C81 C82 C83 0.8(10)
C81 C82 C83 C88 -0.3(10)
C81 C82 C83 C84 176.7(8)
C88 C83 C84 C85 -2.4(14)
C82 C83 C84 C85 -179.4(9)
C83 C84 C85 C86 3.3(17)
C84 C85 C86 C87 -3.7(18)
C85 C86 C87 C88 3.3(16)
C82 C83 C88 C87 179.0(7)
C84 C83 C88 C87 1.9(10)
C82 C83 C88 C79 -2.0(9)
C84 C83 C88 C79 -179.2(7)
C86 C87 C88 C83 -2.4(12)
C86 C87 C88 C79 178.8(8)
C80 C79 C88 C83 4.0(9)
C78 C79 C88 C83 -170.9(5)
C80 C79 C88 C87 -177.1(6)
C78 C79 C88 C87 8.0(9)
C77 C78 C89 N9 -2.8(8)
C79 C78 C89 N9 -175.1(4)
C77 C78 C89 C90 168.2(5)
C79 C78 C89 C90 -4.1(7)
N9 C89 C90 C91 2.3(5)
C78 C89 C90 C91 -170.0(5)
C89 C90 C91 C92 -1.4(6)
C44 C33 C92 N9 1.3(8)
C34 C33 C92 N9 175.5(4)
C44 C33 C92 C91 -171.2(5)
C34 C33 C92 C91 3.0(7)
C90 C91 C92 N9 0.0(6)
C90 C91 C92 C33 173.6(5)
N5 C32 N1 C25 -172.6(5)
C31 C32 N1 C25 2.6(5)
N5 C32 N1 Tb1 25.5(7)
C31 C32 N1 Tb1 -159.3(3)
N8 C25 N1 C32 170.4(5)
C26 C25 N1 C32 -2.7(5)
N8 C25 N1 Tb1 -27.8(7)
C26 C25 N1 Tb1 159.1(3)
N6 C8 N2 C1 -169.7(4)
C7 C8 N2 C1 4.7(5)
N6 C8 N2 Tb1 36.7(6)
C7 C8 N2 Tb1 -148.9(3)
N5 C1 N2 C8 168.4(5)
C2 C1 N2 C8 -4.7(5)
N5 C1 N2 Tb1 -37.5(6)
C2 C1 N2 Tb1 149.3(3)
N6 C9 N3 C16 174.3(5)
C10 C9 N3 C16 -0.8(5)
N6 C9 N3 Tb1 -26.1(7)
C10 C9 N3 Tb1 158.9(3)
N7 C16 N3 C9 -168.7(5)
C15 C16 N3 C9 4.0(5)
N7 C16 N3 Tb1 30.8(6)
C15 C16 N3 Tb1 -156.5(3)
N7 C17 N4 C24 168.3(4)
C18 C17 N4 C24 -3.6(5)
N7 C17 N4 Tb1 -34.8(6)
C18 C17 N4 Tb1 153.3(3)
N8 C24 N4 C17 -171.0(4)
C23 C24 N4 C17 2.8(5)
N8 C24 N4 Tb1 32.9(6)
C23 C24 N4 Tb1 -153.3(3)
N1 C32 N5 C1 12.4(7)
C31 C32 N5 C1 -162.4(4)
N2 C1 N5 C32 -5.4(7)
C2 C1 N5 C32 167.1(4)
N2 C8 N6 C9 3.6(7)
C7 C8 N6 C9 -170.2(4)
N3 C9 N6 C8 -10.0(7)
C10 C9 N6 C8 164.6(4)
N3 C16 N7 C17 8.6(8)
C15 C16 N7 C17 -163.3(4)
N4 C17 N7 C16 -6.5(7)
C18 C17 N7 C16 164.6(4)
N4 C24 N8 C25 6.5(7)
C23 C24 N8 C25 -166.8(4)
N1 C25 N8 C24 -9.0(7)
C26 C25 N8 C24 163.4(4)
C78 C89 N9 C92 169.9(5)
C90 C89 N9 C92 -2.2(5)
C78 C89 N9 Tb1 -31.5(6)
C90 C89 N9 Tb1 156.4(3)
C33 C92 N9 C89 -172.1(4)
C91 C92 N9 C89 1.4(5)
C33 C92 N9 Tb1 29.8(6)
C91 C92 N9 Tb1 -156.7(3)
C33 C44 N10 C47 171.5(5)
C45 C44 N10 C47 -3.5(5)
C33 C44 N10 Tb1 -30.9(6)
C45 C44 N10 Tb1 154.1(3)
C46 C47 N10 C44 4.1(5)
C48 C47 N10 C44 -169.3(5)
C46 C47 N10 Tb1 -153.9(3)
C48 C47 N10 Tb1 32.7(6)
C63 C62 N11 C59 -171.6(4)
C61 C62 N11 C59 3.5(5)
C63 C62 N11 Tb1 27.7(6)
C61 C62 N11 Tb1 -157.2(3)
C48 C59 N11 C62 171.2(4)
C60 C59 N11 C62 -3.3(5)
C48 C59 N11 Tb1 -28.2(6)
C60 C59 N11 Tb1 157.3(3)
C75 C74 N12 C77 -3.6(5)
C63 C74 N12 C77 170.7(4)
C75 C74 N12 Tb1 154.9(3)
C63 C74 N12 Tb1 -30.8(6)
C78 C77 N12 C74 -170.5(5)
C76 C77 N12 C74 3.4(5)
C78 C77 N12 Tb1 30.6(6)
C76 C77 N12 Tb1 -155.5(3)
